data_1546196
loop_
_publ_author_name
'Liu, Lu'
'Gerstner, Nels C.'
'Oxtoby, Lucas J.'
'Guzei, Ilia A.'
'Schomaker, Jennifer M.'

_publ_section_title
;
 Fluorinated Amine Stereotriads via Allene Amination
;
_journal_name_full 'Organic Letters'
_journal_paper_doi 10.1021/acs.orglett.7b01342
_journal_year 2017
_chemical_formula_moiety '1(C16 H34 F N O4 S Si)'
_chemical_formula_sum 'C16 H34 F N O4 S Si'
_chemical_formula_weight 383.59
_space_group_crystal_system triclinic
_space_group_IT_number 2
_space_group_name_Hall '-P 1'
_space_group_name_H-M_alt 'P -1'
_symmetry_space_group_name_Hall '-P 1'
_symmetry_space_group_name_H-M 'P -1'
_atom_sites_solution_hydrogens mixed
_audit_creation_date 2015-10-05
_audit_creation_method
;
Olex2 1.2-dev
(compiled 2015.09.30 svn.r3233 for OlexSys, GUI svn.r5103)
;
_cell_angle_alpha 96.478(14)
_cell_angle_beta 90.043(10)
_cell_angle_gamma 90.052(18)
_cell_formula_units_Z 8
_cell_length_a 14.494(5)
_cell_length_b 15.866(5)
_cell_length_c 18.793(9)
_cell_measurement_reflns_used 9724
_cell_measurement_temperature 100
_cell_measurement_theta_max 26.506
_cell_measurement_theta_min 2.182
_cell_volume 4294(3)
_computing_cell_refinement 'SAINT+ Ver. 8.34A (Bruker-AXS, 2014)'
_computing_data_collection 'APEX2 Ver. 2014.11-0 (Bruker-AXS, 2014)'
_computing_data_reduction 'SAINT+ Ver. 8.34A (Bruker-AXS, 2014)'
_computing_molecular_graphics 'OLEX2 (Dolomanov et al., 2009)'
_computing_publication_material 'OLEX2 (Dolomanov et al., 2009)'
_computing_structure_refinement 'XL (Sheldrick, 2015b)'
_computing_structure_solution 'XT (Sheldrick, 2015a)'
_diffrn_ambient_temperature 100.01
_diffrn_detector_area_resol_mean 7.9
_diffrn_detector_type 'CCD area detector'
_diffrn_measured_fraction_theta_full 1.000
_diffrn_measured_fraction_theta_max 0.990
_diffrn_measurement_device 'three-circle diffractometer'
_diffrn_measurement_device_type 'Bruker SMART APEX2 area detector'
_diffrn_measurement_method '0.5\% \w and 0.5\% \f scans'
_diffrn_radiation_collimation 'focusing mirrors'
_diffrn_radiation_monochromator 'mirror optics'
_diffrn_radiation_probe x-ray
_diffrn_radiation_type MoK\a
_diffrn_radiation_wavelength 0.71073
_diffrn_reflns_av_R_equivalents 0.0584
_diffrn_reflns_av_unetI/netI 0.0680
_diffrn_reflns_Laue_measured_fraction_full 1.000
_diffrn_reflns_Laue_measured_fraction_max 0.990
_diffrn_reflns_limit_h_max 18
_diffrn_reflns_limit_h_min -18
_diffrn_reflns_limit_k_max 19
_diffrn_reflns_limit_k_min -19
_diffrn_reflns_limit_l_max 23
_diffrn_reflns_limit_l_min -23
_diffrn_reflns_number 60494
_diffrn_reflns_point_group_measured_fraction_full 1.000
_diffrn_reflns_point_group_measured_fraction_max 0.990
_diffrn_reflns_theta_full 25.000
_diffrn_reflns_theta_max 26.606
_diffrn_reflns_theta_min 1.090
_diffrn_source 'microfocus sealed X-ray tube'
_diffrn_source_type 'Incoatec I\ms'
_exptl_absorpt_coefficient_mu 0.233
_exptl_absorpt_correction_T_max 0.8620
_exptl_absorpt_correction_T_min 0.6611
_exptl_absorpt_correction_type multi-scan
_exptl_absorpt_process_details 'SADABS-2014/5 (Krause et al., 2015) was used for absorption correction.'
_exptl_crystal_colour colourless
_exptl_crystal_colour_primary colourless
_exptl_crystal_density_diffrn 1.187
_exptl_crystal_density_method 'not measured'
_exptl_crystal_description needle
_exptl_crystal_F_000 1664
_exptl_crystal_size_max 0.4
_exptl_crystal_size_mid 0.3
_exptl_crystal_size_min 0.2
_refine_diff_density_max 0.467
_refine_diff_density_min -0.651
_refine_diff_density_rms 0.060
_refine_ls_extinction_method none
_refine_ls_goodness_of_fit_ref 1.090
_refine_ls_hydrogen_treatment mixed
_refine_ls_matrix_type full
_refine_ls_number_parameters 1061
_refine_ls_number_reflns 17804
_refine_ls_number_restraints 278
_refine_ls_restrained_S_all 1.101
_refine_ls_R_factor_all 0.0690
_refine_ls_R_factor_gt 0.0498
_refine_ls_shift/su_max 0.001
_refine_ls_shift/su_mean 0.000
_refine_ls_structure_factor_coef Fsqd
_refine_ls_weighting_details 'w=1/[\s^2^(Fo^2^)+(0.0597P)^2^+0.8242P] where P=(Fo^2^+2Fc^2^)/3'
_refine_ls_weighting_scheme calc
_refine_ls_wR_factor_gt 0.1246
_refine_ls_wR_factor_ref 0.1337
_reflns_Friedel_coverage 0.000
_reflns_number_gt 13846
_reflns_number_total 17804
_reflns_threshold_expression 'I > 2\s(I)'
_cod_data_source_file ol7b01342_si_002.cif
_cod_data_source_block schomaker61
_cod_database_code 1546196
_shelx_space_group_comment
;
The symmetry employed for this shelxl refinement is uniquely defined
by the following loop, which should always be used as a source of
symmetry information in preference to the above space-group names.
They are only intended as comments.
;
_shelx_estimated_absorpt_t_max 0.955
_shelx_estimated_absorpt_t_min 0.913
_olex2_refinement_description
;
1. Twinned data refinement
 Scales: 0.5832(9) 0.4168(9)
2. Fixed Uiso
 At 1.2 times of:
  All C(H) groups, All C(H,H) groups, All C(H,H,H,H) groups
 At 1.5 times of:
  All C(H,H,H) groups, All N(H) groups
3. Restrained distances
 N1-H1 = N1A-H1AA = N1B-H1BA = N1C-H1C
 0.88 with sigma of 0.01
 C13C-C12C \\sim C13D-C12C
 with sigma of 0.02
 C14C-C13C \\sim C14D-C13D \\sim C15D-C14D \\sim C15C-C14C \\sim C16D-C15D
\\sim C16D-C15D
 with sigma of 0.02
4. Uiso/Uaniso restraints and constraints
Uanis(Si1C) = Uanis(Si1D) = Uanis(Si1E)
Uanis(C2E) = Uanis(C5E)
5. Rigid body (RIGU) restrains
 C12C, C13C, C13D, C14C, C14D, C15C, C15D, C16C, C16D
 with sigma for 1-2 distances of 0.004 and sigma for 1-3 distances of 0.004
 Si1C, C1C, C2C, C3C, C4C, C5C, C6C
 with sigma for 1-2 distances of 0.004 and sigma for 1-3 distances of 0.004
 Si1D, C1D, C2D, C3D, C4D, C5D, C6D
 with sigma for 1-2 distances of 0.002 and sigma for 1-3 distances of 0.002
 Si1E, C1E, C2E, C3E, C4E, C5E, C6E
 with sigma for 1-2 distances of 0.002 and sigma for 1-3 distances of 0.002
6. Same fragment restrains
{Si1C, O1C, C1C, C2C, C3C, C4C, C5C, C6C, C7C} sigma for 1-2: 0.01, 1-3: 0.02
{Si1D, O1C, C1D, C2D, C3D, C4D, C5D, C6D, C7C} sigma for 1-2: 0.01, 1-3: 0.02
{Si1E, O1C, C1E, C2E, C3E, C4E, C5E, C6E, C7C} sigma for 1-2: 0.005, 1-3: 0.01
as
{Si1, O1, C1, C2, C3, C4, C5, C6, C7}
7. Others
 1*[Sof(Si1C)+Sof(C1C)+Sof(H1CA)+Sof(H1CB)+Sof(H1CC)+Sof(C2C)+Sof(H2CA)+
 Sof(H2CB)+Sof(H2CC)+Sof(C3C)+Sof(H3CA)+Sof(H3CB)+Sof(H3CC)+Sof(C4C)+Sof(C5C)+
 Sof(H5CA)+Sof(H5CB)+Sof(H5CC)+Sof(C6C)+Sof(H6CA)+Sof(H6CB)+Sof(H6CC)]+1*
 [Sof(Si1D)+Sof(C1D)+Sof(H1DA)+Sof(H1DB)+Sof(H1DC)+Sof(C2D)+Sof(H2DA)+Sof(H2DB)+
 Sof(H2DC)+Sof(C3D)+Sof(H3DA)+Sof(H3DB)+Sof(H3DC)+Sof(C4D)+Sof(C5D)+Sof(H5DA)+
 Sof(H5DB)+Sof(H5DC)+Sof(C6D)+Sof(H6DA)+Sof(H6DB)+Sof(H6DC)]+1*[Sof(Si1E)+
 Sof(C1E)+Sof(H1EA)+Sof(H1EB)+Sof(H1EC)+Sof(C2E)+Sof(H2EA)+Sof(H2EB)+Sof(H2EC)+
 Sof(C3E)+Sof(H3EA)+Sof(H3EB)+Sof(H3EC)+Sof(C4E)+Sof(C5E)+Sof(H5EA)+Sof(H5EB)+
 Sof(H5EC)+Sof(C6E)+Sof(H6EA)+Sof(H6EB)+Sof(H6EC)]=1 with esd of 0
 Sof(Si1C)=Sof(C1C)=Sof(H1CA)=Sof(H1CB)=Sof(H1CC)=Sof(C2C)=Sof(H2CA)=Sof(H2CB)=
 Sof(H2CC)=Sof(C3C)=Sof(H3CA)=Sof(H3CB)=Sof(H3CC)=Sof(C4C)=Sof(C5C)=Sof(H5CA)=
 Sof(H5CB)=Sof(H5CC)=Sof(C6C)=Sof(H6CA)=Sof(H6CB)=Sof(H6CC)=FVAR(1)
 Sof(Si1D)=Sof(C1D)=Sof(H1DA)=Sof(H1DB)=Sof(H1DC)=Sof(C2D)=Sof(H2DA)=Sof(H2DB)=
 Sof(H2DC)=Sof(C3D)=Sof(H3DA)=Sof(H3DB)=Sof(H3DC)=Sof(C4D)=Sof(C5D)=Sof(H5DA)=
 Sof(H5DB)=Sof(H5DC)=Sof(C6D)=Sof(H6DA)=Sof(H6DB)=Sof(H6DC)=FVAR(2)
 Sof(Si1E)=Sof(C1E)=Sof(H1EA)=Sof(H1EB)=Sof(H1EC)=Sof(C2E)=Sof(H2EA)=Sof(H2EB)=
 Sof(H2EC)=Sof(C3E)=Sof(H3EA)=Sof(H3EB)=Sof(H3EC)=Sof(C4E)=Sof(C5E)=Sof(H5EA)=
 Sof(H5EB)=Sof(H5EC)=Sof(C6E)=Sof(H6EA)=Sof(H6EB)=Sof(H6EC)=FVAR(3)
 Sof(H12C)=Sof(H12D)=Sof(C13D)=Sof(H13C)=Sof(H13D)=Sof(C14D)=Sof(H14C)=
 Sof(H14D)=Sof(C15D)=Sof(H15C)=Sof(H15D)=Sof(C16D)=Sof(H16D)=Sof(H16E)=
 Sof(H16F)=1-FVAR(4)
 Sof(H12A)=Sof(H12B)=Sof(C13C)=Sof(H13A)=Sof(H13B)=Sof(C14C)=Sof(H14A)=
 Sof(H14B)=Sof(C15C)=Sof(H15A)=Sof(H15B)=Sof(C16C)=Sof(H16A)=Sof(H16B)=
 Sof(H16C)=FVAR(4)
8.a Ternary CH refined with riding coordinates:
 C7(H7), C10(H10), C11(H11), C7A(H7A), C10A(H10A), C11A(H11A), C7B(H7B),
 C10B(H10B), C11B(H11B), C7C(H7C), C10C(H10C), C11C(H11C)
8.b Secondary CH2 refined with riding coordinates:
 C8(H8A,H8B), C9(H9A,H9B), C12(H12E,H12F), C13(H13E,H13F), C14(H14E,H14F),
 C15(H15E,H15F), C8A(H8AA,H8AB), C9A(H9AA,H9AB), C12A(H12G,H12H), C13A(H13G,
 H13H), C14A(H14G,H14H), C15A(H15G,H15H), C8B(H8BA,H8BB), C9B(H9BA,H9BB),
 C12B(H12I,H12J), C13B(H13I,H13J), C14B(H14I,H14J), C15B(H15I,H15J), C8C(H8CA,
 H8CB), C9C(H9CA,H9CB), C12C(H12A,H12B), C12C(H12C,H12D), C13C(H13A,H13B),
 C14C(H14A,H14B), C15C(H15A,H15B), C13D(H13C,H13D), C14D(H14C,H14D), C15D(H15C,
 H15D)
8.c Idealised Me refined as rotating group:
 C1(H1A,H1B,H1D), C2(H2A,H2B,H2C), C3(H3A,H3B,H3C), C5(H5A,H5B,H5C), C6(H6A,
 H6B,H6C), C16(H16G,H16H,H16I), C1A(H1AB,H1AC,H1AD), C2A(H2AA,H2AB,H2AC),
 C3A(H3AA,H3AB,H3AC), C5A(H5AA,H5AB,H5AC), C6A(H6AA,H6AB,H6AC), C16A(H16J,H16K,
 H16L), C1B(H1BB,H1BC,H1BD), C2B(H2BA,H2BB,H2BC), C3B(H3BA,H3BB,H3BC), C5B(H5BA,
 H5BB,H5BC), C6B(H6BA,H6BB,H6BC), C16B(H16M,H16N,H16O), C1C(H1CA,H1CB,H1CC),
 C2C(H2CA,H2CB,H2CC), C3C(H3CA,H3CB,H3CC), C5C(H5CA,H5CB,H5CC), C6C(H6CA,H6CB,
 H6CC), C1E(H1EA,H1EB,H1EC), C2E(H2EA,H2EB,H2EC), C3E(H3EA,H3EB,H3EC), C5E(H5EA,
 H5EB,H5EC), C6E(H6EA,H6EB,H6EC), C1D(H1DA,H1DB,H1DC), C2D(H2DA,H2DB,H2DC),
 C3D(H3DA,H3DB,H3DC), C5D(H5DA,H5DB,H5DC), C6D(H6DA,H6DB,H6DC), C16C(H16A,H16B,
 H16C), C16D(H16D,H16E,H16F)
;
_shelx_shelxl_version_number 2014/7
_olex2_submission_special_instructions 'No special instructions were received'

loop_
_space_group_symop_operation_xyz
'x, y, z'
'-x, -y, -z'

loop_
_atom_site_label
_atom_site_type_symbol
_atom_site_fract_x
_atom_site_fract_y
_atom_site_fract_z
_atom_site_U_iso_or_equiv
_atom_site_adp_type
_atom_site_occupancy
_atom_site_site_symmetry_order
_atom_site_calc_flag
_atom_site_refinement_flags_posn
_atom_site_refinement_flags_adp
_atom_site_refinement_flags_occupancy
_atom_site_disorder_assembly
_atom_site_disorder_group
S1 S 1.03154(6) 0.56230(6) 0.64274(4) 0.02615(19) Uani 1 1 d . . . . .
Si1 Si 0.77802(7) 0.29555(6) 0.65714(5) 0.0272(2) Uani 1 1 d D . . . .
O1 O 0.87156(16) 0.35246(14) 0.64282(11) 0.0275(5) Uani 1 1 d D . . . .
C1 C 0.7338(3) 0.1479(3) 0.7177(2) 0.0465(11) Uani 1 1 d D . . . .
H1A H 0.6879 0.1834 0.7452 0.070 Uiso 1 1 calc GR . . . .
H1B H 0.7531 0.1020 0.7452 0.070 Uiso 1 1 calc GR . . . .
H1D H 0.7067 0.1237 0.6721 0.070 Uiso 1 1 calc GR . . . .
C2 C 0.8834(3) 0.1468(3) 0.6546(2) 0.0516(12) Uani 1 1 d D . . . .
H2A H 0.8515 0.1258 0.6101 0.077 Uiso 1 1 calc GR . . . .
H2B H 0.9036 0.0987 0.6791 0.077 Uiso 1 1 calc GR . . . .
H2C H 0.9372 0.1804 0.6435 0.077 Uiso 1 1 calc GR . . . .
C3 C 0.8667(4) 0.2335(3) 0.7734(2) 0.0549(12) Uani 1 1 d D . . . .
H3A H 0.9205 0.2677 0.7634 0.082 Uiso 1 1 calc GR . . . .
H3B H 0.8868 0.1847 0.7971 0.082 Uiso 1 1 calc GR . . . .
H3C H 0.8240 0.2681 0.8048 0.082 Uiso 1 1 calc GR . . . .
C4 C 0.8179(3) 0.2022(2) 0.70307(19) 0.0354(9) Uani 1 1 d D . . . .
C5 C 0.6991(2) 0.3622(2) 0.71573(18) 0.0342(9) Uani 1 1 d D . . . .
H5A H 0.7242 0.3701 0.7645 0.051 Uiso 1 1 calc GR . . . .
H5B H 0.6387 0.3346 0.7161 0.051 Uiso 1 1 calc GR . . . .
H5C H 0.6925 0.4176 0.6978 0.051 Uiso 1 1 calc GR . . . .
C6 C 0.7201(3) 0.2593(2) 0.56978(18) 0.0336(8) Uani 1 1 d D . . . .
H6A H 0.6967 0.3087 0.5484 0.050 Uiso 1 1 calc GR . . . .
H6B H 0.6686 0.2216 0.5781 0.050 Uiso 1 1 calc GR . . . .
H6C H 0.7646 0.2288 0.5372 0.050 Uiso 1 1 calc GR . . . .
C7 C 0.8877(2) 0.3937(2) 0.57985(16) 0.0247(7) Uani 1 1 d D . . . .
H7 H 0.8700 0.3529 0.5376 0.030 Uiso 1 1 calc R . . . .
F1 F 1.13778(14) 0.34999(13) 0.55223(12) 0.0392(5) Uani 1 1 d . . . . .
O2 O 0.93865(16) 0.58832(15) 0.60797(12) 0.0274(5) Uani 1 1 d . . . . .
O3 O 1.03640(17) 0.59607(15) 0.71658(12) 0.0310(5) Uani 1 1 d . . . . .
O4 O 1.09892(17) 0.58876(16) 0.59490(13) 0.0324(6) Uani 1 1 d . . . . .
N1 N 1.0264(2) 0.46179(18) 0.63965(14) 0.0255(6) Uani 1 1 d D . . . .
H1 H 1.012(3) 0.442(2) 0.6796(11) 0.038 Uiso 1 1 d DR . . . .
C8 C 0.8291(2) 0.4730(2) 0.57774(17) 0.0248(7) Uani 1 1 d . . . . .
H8A H 0.8331 0.4906 0.5289 0.030 Uiso 1 1 calc R . . . .
H8B H 0.7640 0.4577 0.5858 0.030 Uiso 1 1 calc R . . . .
C9 C 0.8535(2) 0.5488(2) 0.63087(18) 0.0283(8) Uani 1 1 d . . . . .
H9A H 0.8025 0.5905 0.6337 0.034 Uiso 1 1 calc R . . . .
H9B H 0.8624 0.5303 0.6790 0.034 Uiso 1 1 calc R . . . .
C10 C 0.9915(2) 0.4081(2) 0.57577(17) 0.0249(7) Uani 1 1 d . . . . .
H10 H 1.0039 0.4384 0.5329 0.030 Uiso 1 1 calc R . . . .
C11 C 1.0460(2) 0.3264(2) 0.56740(19) 0.0300(8) Uani 1 1 d . . . . .
H11 H 1.0454 0.3015 0.6140 0.036 Uiso 1 1 calc R . . . .
C12 C 1.0122(2) 0.2608(2) 0.50931(18) 0.0293(8) Uani 1 1 d . . . . .
H12E H 1.0091 0.2866 0.4638 0.035 Uiso 1 1 calc R . . . .
H12F H 0.9488 0.2437 0.5212 0.035 Uiso 1 1 calc R . . . .
C13 C 1.0722(3) 0.1823(2) 0.4983(2) 0.0392(9) Uani 1 1 d . . . . .
H13E H 1.0734 0.1548 0.5430 0.047 Uiso 1 1 calc R . . . .
H13F H 1.1361 0.1991 0.4879 0.047 Uiso 1 1 calc R . . . .
C14 C 1.0371(3) 0.1189(2) 0.4370(2) 0.0430(10) Uani 1 1 d . . . . .
H14E H 1.0813 0.0711 0.4301 0.052 Uiso 1 1 calc R . . . .
H14F H 1.0374 0.1471 0.3926 0.052 Uiso 1 1 calc R . . . .
C15 C 0.9407(3) 0.0824(2) 0.4461(2) 0.0374(9) Uani 1 1 d . . . . .
H15E H 0.8958 0.1296 0.4518 0.045 Uiso 1 1 calc R . . . .
H15F H 0.9395 0.0543 0.4905 0.045 Uiso 1 1 calc R . . . .
C16 C 0.9101(3) 0.0183(3) 0.3834(2) 0.0535(12) Uani 1 1 d . . . . .
H16G H 0.9109 0.0455 0.3391 0.080 Uiso 1 1 calc GR . . . .
H16H H 0.8475 -0.0013 0.3922 0.080 Uiso 1 1 calc GR . . . .
H16I H 0.9524 -0.0301 0.3788 0.080 Uiso 1 1 calc GR . . . .
S1A S 1.03783(6) 0.45526(6) 0.86045(4) 0.02660(19) Uani 1 1 d . . . . .
Si1A Si 0.77320(7) 0.70785(6) 0.84258(5) 0.0258(2) Uani 1 1 d . . . . .
F1A F 1.12979(14) 0.66991(13) 0.96202(11) 0.0384(5) Uani 1 1 d . . . . .
O1A O 0.86817(16) 0.65460(15) 0.85912(12) 0.0271(5) Uani 1 1 d . . . . .
O2A O 0.94501(16) 0.42144(15) 0.89008(12) 0.0295(6) Uani 1 1 d . . . . .
O3A O 1.04798(18) 0.42431(15) 0.78699(12) 0.0328(6) Uani 1 1 d . . . . .
O4A O 1.10417(17) 0.43210(16) 0.91102(13) 0.0309(6) Uani 1 1 d . . . . .
N1A N 1.0268(2) 0.55579(18) 0.86556(15) 0.0272(6) Uani 1 1 d D . . . .
H1AA H 1.019(3) 0.575(2) 0.8241(11) 0.041 Uiso 1 1 d DR . . . .
C1A C 0.7279(3) 0.8539(3) 0.7795(2) 0.0455(10) Uani 1 1 d . . . . .
H1AB H 0.6861 0.8187 0.7477 0.068 Uiso 1 1 calc GR . . . .
H1AC H 0.7482 0.9027 0.7560 0.068 Uiso 1 1 calc GR . . . .
H1AD H 0.6956 0.8738 0.8240 0.068 Uiso 1 1 calc GR . . . .
C2A C 0.8788(3) 0.8584(3) 0.8447(2) 0.0498(11) Uani 1 1 d . . . . .
H2AA H 0.8498 0.8751 0.8912 0.075 Uiso 1 1 calc GR . . . .
H2AB H 0.8935 0.9092 0.8217 0.075 Uiso 1 1 calc GR . . . .
H2AC H 0.9356 0.8269 0.8516 0.075 Uiso 1 1 calc GR . . . .
C3A C 0.8594(4) 0.7713(3) 0.7258(2) 0.0570(13) Uani 1 1 d . . . . .
H3AA H 0.9127 0.7362 0.7350 0.086 Uiso 1 1 calc GR . . . .
H3AB H 0.8801 0.8205 0.7029 0.086 Uiso 1 1 calc GR . . . .
H3AC H 0.8160 0.7378 0.6941 0.086 Uiso 1 1 calc GR . . . .
C4A C 0.8116(3) 0.8016(2) 0.79658(18) 0.0316(8) Uani 1 1 d . . . . .
C5A C 0.6938(3) 0.6385(2) 0.78367(18) 0.0320(8) Uani 1 1 d . . . . .
H5AA H 0.7199 0.6286 0.7354 0.048 Uiso 1 1 calc GR . . . .
H5AB H 0.6337 0.6663 0.7816 0.048 Uiso 1 1 calc GR . . . .
H5AC H 0.6862 0.5841 0.8031 0.048 Uiso 1 1 calc GR . . . .
C6A C 0.7151(2) 0.7441(2) 0.92861(18) 0.0303(8) Uani 1 1 d . . . . .
H6AA H 0.6999 0.6949 0.9536 0.046 Uiso 1 1 calc GR . . . .
H6AB H 0.6584 0.7745 0.9191 0.046 Uiso 1 1 calc GR . . . .
H6AC H 0.7564 0.7822 0.9585 0.046 Uiso 1 1 calc GR . . . .
C7A C 0.8827(2) 0.6125(2) 0.92140(18) 0.0256(7) Uani 1 1 d . . . . .
H7A H 0.8599 0.6505 0.9638 0.031 Uiso 1 1 calc R . . . .
C8A C 0.8291(3) 0.5285(2) 0.91791(18) 0.0281(8) Uani 1 1 d . . . . .
H8AA H 0.8313 0.5090 0.9661 0.034 Uiso 1 1 calc R . . . .
H8AB H 0.7637 0.5407 0.9078 0.034 Uiso 1 1 calc R . . . .
C9A C 0.8591(2) 0.4566(2) 0.86525(19) 0.0291(8) Uani 1 1 d . . . . .
H9AA H 0.8108 0.4122 0.8602 0.035 Uiso 1 1 calc R . . . .
H9AB H 0.8689 0.4768 0.8178 0.035 Uiso 1 1 calc R . . . .
C10A C 0.9879(2) 0.6032(2) 0.92932(18) 0.0265(7) Uani 1 1 d . . . . .
H10A H 0.9997 0.5704 0.9708 0.032 Uiso 1 1 calc R . . . .
C11A C 1.0384(2) 0.6886(2) 0.94355(19) 0.0293(8) Uani 1 1 d . . . . .
H11A H 1.0391 0.7166 0.8985 0.035 Uiso 1 1 calc R . . . .
C12A C 0.9986(3) 0.7491(2) 1.00287(19) 0.0308(8) Uani 1 1 d . . . . .
H12G H 0.9928 0.7195 1.0463 0.037 Uiso 1 1 calc R . . . .
H12H H 0.9359 0.7655 0.9889 0.037 Uiso 1 1 calc R . . . .
C13A C 1.0557(3) 0.8293(2) 1.0213(2) 0.0394(9) Uani 1 1 d . . . . .
H13G H 1.1176 0.8131 1.0376 0.047 Uiso 1 1 calc R . . . .
H13H H 1.0640 0.8576 0.9774 0.047 Uiso 1 1 calc R . . . .
C14A C 1.0126(3) 0.8917(2) 1.0790(2) 0.0394(9) Uani 1 1 d . . . . .
H14G H 1.0021 0.8624 1.1221 0.047 Uiso 1 1 calc R . . . .
H14H H 1.0570 0.9382 1.0922 0.047 Uiso 1 1 calc R . . . .
C15A C 0.9221(3) 0.9299(2) 1.0579(2) 0.0383(9) Uani 1 1 d . . . . .
H15G H 0.9314 0.9571 1.0135 0.046 Uiso 1 1 calc R . . . .
H15H H 0.8761 0.8840 1.0475 0.046 Uiso 1 1 calc R . . . .
C16A C 0.8847(3) 0.9946(3) 1.1153(2) 0.0510(11) Uani 1 1 d . . . . .
H16J H 0.8259 1.0166 1.0995 0.077 Uiso 1 1 calc GR . . . .
H16K H 0.9289 1.0414 1.1246 0.077 Uiso 1 1 calc GR . . . .
H16L H 0.8750 0.9680 1.1593 0.077 Uiso 1 1 calc GR . . . .
S1B S 0.49384(6) 0.45005(5) 0.63017(4) 0.02734(19) Uani 1 1 d . . . . .
Si1B Si 0.31905(7) 0.74499(6) 0.71343(5) 0.0316(2) Uani 1 1 d . . . . .
F1B F 0.65944(13) 0.63473(14) 0.58908(12) 0.0381(5) Uani 1 1 d . . . . .
O1B O 0.39556(16) 0.67977(15) 0.67407(12) 0.0277(5) Uani 1 1 d . . . . .
O2B O 0.40021(17) 0.44297(15) 0.58723(13) 0.0312(6) Uani 1 1 d . . . . .
O3B O 0.48256(17) 0.41605(14) 0.69664(12) 0.0307(5) Uani 1 1 d . . . . .
O4B O 0.55813(18) 0.41194(16) 0.57930(13) 0.0340(6) Uani 1 1 d . . . . .
N1B N 0.5155(2) 0.54912(18) 0.64854(15) 0.0257(6) Uani 1 1 d D . . . .
H1BA H 0.494(3) 0.565(2) 0.6917(10) 0.039 Uiso 1 1 d DR . . . .
C1B C 0.3202(3) 0.8952(3) 0.8066(2) 0.0537(12) Uani 1 1 d . . . . .
H1BB H 0.2800 0.9208 0.7730 0.081 Uiso 1 1 calc GR . . . .
H1BC H 0.3548 0.9399 0.8354 0.081 Uiso 1 1 calc GR . . . .
H1BD H 0.2825 0.8640 0.8381 0.081 Uiso 1 1 calc GR . . . .
C2B C 0.4436(3) 0.8830(3) 0.7143(2) 0.0551(12) Uani 1 1 d . . . . .
H2BA H 0.4884 0.8446 0.6887 0.083 Uiso 1 1 calc GR . . . .
H2BB H 0.4762 0.9299 0.7420 0.083 Uiso 1 1 calc GR . . . .
H2BC H 0.4022 0.9055 0.6798 0.083 Uiso 1 1 calc GR . . . .
C3B C 0.4533(3) 0.7998(3) 0.8183(2) 0.0456(10) Uani 1 1 d . . . . .
H3BA H 0.4177 0.7724 0.8536 0.068 Uiso 1 1 calc GR . . . .
H3BB H 0.4895 0.8465 0.8428 0.068 Uiso 1 1 calc GR . . . .
H3BC H 0.4948 0.7583 0.7925 0.068 Uiso 1 1 calc GR . . . .
C4B C 0.3872(3) 0.8345(2) 0.76507(19) 0.0369(8) Uani 1 1 d . . . . .
C5B C 0.2499(3) 0.6864(3) 0.7747(2) 0.0447(10) Uani 1 1 d . . . . .
H5BA H 0.2212 0.6370 0.7475 0.067 Uiso 1 1 calc GR . . . .
H5BB H 0.2019 0.7237 0.7973 0.067 Uiso 1 1 calc GR . . . .
H5BC H 0.2902 0.6676 0.8117 0.067 Uiso 1 1 calc GR . . . .
C6B C 0.2417(3) 0.7863(3) 0.6450(2) 0.0449(10) Uani 1 1 d . . . . .
H6BA H 0.2793 0.8107 0.6092 0.067 Uiso 1 1 calc GR . . . .
H6BB H 0.2010 0.8301 0.6687 0.067 Uiso 1 1 calc GR . . . .
H6BC H 0.2044 0.7396 0.6215 0.067 Uiso 1 1 calc GR . . . .
C7B C 0.4024(2) 0.6432(2) 0.60036(17) 0.0264(8) Uani 1 1 d . . . . .
H7B H 0.3972 0.6898 0.5689 0.032 Uiso 1 1 calc R . . . .
C8B C 0.3261(2) 0.5780(2) 0.57948(18) 0.0286(8) Uani 1 1 d . . . . .
H8BA H 0.2660 0.6066 0.5888 0.034 Uiso 1 1 calc R . . . .
H8BB H 0.3302 0.5613 0.5272 0.034 Uiso 1 1 calc R . . . .
C9B C 0.3255(2) 0.4978(2) 0.61602(19) 0.0298(8) Uani 1 1 d . . . . .
H9BA H 0.3337 0.5121 0.6683 0.036 Uiso 1 1 calc R . . . .
H9BB H 0.2656 0.4682 0.6076 0.036 Uiso 1 1 calc R . . . .
C10B C 0.4996(2) 0.6073(2) 0.59384(18) 0.0254(7) Uani 1 1 d . . . . .
H10B H 0.5064 0.5746 0.5454 0.030 Uiso 1 1 calc R . . . .
C11B C 0.5743(2) 0.6759(2) 0.60247(19) 0.0291(8) Uani 1 1 d . . . . .
H11B H 0.5736 0.7035 0.6530 0.035 Uiso 1 1 calc R . . . .
C12B C 0.5652(2) 0.7437(2) 0.55242(19) 0.0305(8) Uani 1 1 d . . . . .
H12I H 0.5063 0.7742 0.5626 0.037 Uiso 1 1 calc R . . . .
H12J H 0.5623 0.7160 0.5026 0.037 Uiso 1 1 calc R . . . .
C13B C 0.6443(3) 0.8084(2) 0.5583(2) 0.0359(9) Uani 1 1 d . . . . .
H13I H 0.6583 0.8254 0.6095 0.043 Uiso 1 1 calc R . . . .
H13J H 0.7002 0.7815 0.5357 0.043 Uiso 1 1 calc R . . . .
C14B C 0.6211(3) 0.8867(2) 0.5227(2) 0.0417(9) Uani 1 1 d . . . . .
H14I H 0.5667 0.9143 0.5471 0.050 Uiso 1 1 calc R . . . .
H14J H 0.6035 0.8687 0.4724 0.050 Uiso 1 1 calc R . . . .
C15B C 0.6979(3) 0.9517(3) 0.5232(2) 0.0473(10) Uani 1 1 d . . . . .
H15I H 0.7513 0.9255 0.4963 0.057 Uiso 1 1 calc R . . . .
H15J H 0.7180 0.9680 0.5732 0.057 Uiso 1 1 calc R . . . .
C16B C 0.6698(4) 1.0309(3) 0.4904(3) 0.0620(13) Uani 1 1 d . . . . .
H16M H 0.6486 1.0152 0.4411 0.093 Uiso 1 1 calc GR . . . .
H16N H 0.7228 1.0693 0.4902 0.093 Uiso 1 1 calc GR . . . .
H16O H 0.6198 1.0595 0.5187 0.093 Uiso 1 1 calc GR . . . .
S1C S 0.48244(6) 0.55501(5) 0.86917(4) 0.02540(19) Uani 1 1 d . . . . .
Si1C Si 0.32219(14) 0.23146(12) 0.81564(11) 0.0284(4) Uani 0.559(2) 1 d D U P A 1
O1C O 0.38950(17) 0.31920(14) 0.83487(12) 0.0315(6) Uani 1 1 d D . . . .
C1C C 0.2902(8) 0.1203(5) 0.6926(5) 0.066(3) Uani 0.559(2) 1 d D U P A 1
H1CA H 0.3138 0.0757 0.7198 0.098 Uiso 0.559(2) 1 calc GR . P A 1
H1CB H 0.3021 0.1048 0.6415 0.098 Uiso 0.559(2) 1 calc GR . P A 1
H1CC H 0.2237 0.1268 0.7006 0.098 Uiso 0.559(2) 1 calc GR . P A 1
C2C C 0.3002(6) 0.2719(5) 0.6753(4) 0.047(2) Uani 0.559(2) 1 d D U P A 1
H2CA H 0.2332 0.2755 0.6819 0.070 Uiso 0.559(2) 1 calc GR . P A 1
H2CB H 0.3141 0.2574 0.6243 0.070 Uiso 0.559(2) 1 calc GR . P A 1
H2CC H 0.3284 0.3267 0.6922 0.070 Uiso 0.559(2) 1 calc GR . P A 1
C3C C 0.4433(5) 0.1984(5) 0.7020(4) 0.048(2) Uani 0.559(2) 1 d D U P A 1
H3CA H 0.4734 0.2511 0.7222 0.072 Uiso 0.559(2) 1 calc GR . P A 1
H3CB H 0.4534 0.1900 0.6501 0.072 Uiso 0.559(2) 1 calc GR . P A 1
H3CC H 0.4696 0.1505 0.7238 0.072 Uiso 0.559(2) 1 calc GR . P A 1
C4C C 0.3388(4) 0.2040(4) 0.7175(3) 0.0453(16) Uani 0.559(2) 1 d D U P A 1
C5C C 0.3662(6) 0.1466(6) 0.8665(6) 0.045(3) Uani 0.559(2) 1 d D U P A 1
H5CA H 0.4312 0.1356 0.8545 0.067 Uiso 0.559(2) 1 calc GR . P A 1
H5CB H 0.3302 0.0947 0.8541 0.067 Uiso 0.559(2) 1 calc GR . P A 1
H5CC H 0.3606 0.1646 0.9180 0.067 Uiso 0.559(2) 1 calc GR . P A 1
C6C C 0.1976(4) 0.2496(5) 0.8379(4) 0.0455(18) Uani 0.559(2) 1 d D U P A 1
H6CA H 0.1895 0.2548 0.8900 0.068 Uiso 0.559(2) 1 calc GR . P A 1
H6CB H 0.1610 0.2017 0.8157 0.068 Uiso 0.559(2) 1 calc GR . P A 1
H6CC H 0.1769 0.3019 0.8197 0.068 Uiso 0.559(2) 1 calc GR . P A 1
C7C C 0.4056(2) 0.3569(2) 0.90608(16) 0.0271(8) Uani 1 1 d D . . . .
H7C H 0.4068 0.3108 0.9383 0.033 Uiso 1 1 calc R . . . .
Si1E Si 0.3161(4) 0.2577(4) 0.7883(4) 0.0284(4) Uani 0.1203(19) 1 d D U P A 3
C1E C 0.3160(15) 0.1015(11) 0.7030(14) 0.032(4) Uani 0.1203(19) 1 d D U P A 3
H1EA H 0.2532 0.1244 0.7054 0.048 Uiso 0.1203(19) 1 calc GR . P A 3
H1EB H 0.3189 0.0517 0.7294 0.048 Uiso 0.1203(19) 1 calc GR . P A 3
H1EC H 0.3327 0.0850 0.6528 0.048 Uiso 0.1203(19) 1 calc GR . P A 3
C2E C 0.4360(17) 0.2038(15) 0.6755(10) 0.034(3) Uani 0.1203(19) 1 d D U P A 3
H2EA H 0.4750 0.1589 0.6513 0.052 Uiso 0.1203(19) 1 calc GR . P A 3
H2EB H 0.4747 0.2515 0.6950 0.052 Uiso 0.1203(19) 1 calc GR . P A 3
H2EC H 0.3920 0.2230 0.6412 0.052 Uiso 0.1203(19) 1 calc GR . P A 3
C3E C 0.4513(15) 0.1305(13) 0.7859(11) 0.036(4) Uani 0.1203(19) 1 d D U P A 3
H3EA H 0.4172 0.1082 0.8247 0.055 Uiso 0.1203(19) 1 calc GR . P A 3
H3EB H 0.4947 0.1741 0.8062 0.055 Uiso 0.1203(19) 1 calc GR . P A 3
H3EC H 0.4853 0.0843 0.7586 0.055 Uiso 0.1203(19) 1 calc GR . P A 3
C4E C 0.3835(9) 0.1693(7) 0.7363(7) 0.033(3) Uani 0.1203(19) 1 d D U P A 3
C5E C 0.2364(11) 0.2134(11) 0.8510(9) 0.034(3) Uani 0.1203(19) 1 d D U P A 3
H5EA H 0.2679 0.2095 0.8966 0.052 Uiso 0.1203(19) 1 calc GR . P A 3
H5EB H 0.2165 0.1567 0.8306 0.052 Uiso 0.1203(19) 1 calc GR . P A 3
H5EC H 0.1824 0.2504 0.8590 0.052 Uiso 0.1203(19) 1 calc GR . P A 3
C6E C 0.2484(12) 0.3185(11) 0.7257(8) 0.033(6) Uani 0.1203(19) 1 d D U P A 3
H6EA H 0.1965 0.3473 0.7515 0.050 Uiso 0.1203(19) 1 calc GR . P A 3
H6EB H 0.2249 0.2792 0.6858 0.050 Uiso 0.1203(19) 1 calc GR . P A 3
H6EC H 0.2885 0.3607 0.7071 0.050 Uiso 0.1203(19) 1 calc GR . P A 3
Si1D Si 0.3651(2) 0.2193(2) 0.79903(18) 0.0284(4) Uani 0.3207(19) 1 d D U P A 2
C1D C 0.2393(10) 0.1457(7) 0.6937(7) 0.053(3) Uani 0.3207(19) 1 d D U P A 2
H1DA H 0.2888 0.1320 0.6588 0.079 Uiso 0.3207(19) 1 calc GR . P A 2
H1DB H 0.1810 0.1518 0.6685 0.079 Uiso 0.3207(19) 1 calc GR . P A 2
H1DC H 0.2337 0.1000 0.7244 0.079 Uiso 0.3207(19) 1 calc GR . P A 2
C2D C 0.1763(7) 0.2480(9) 0.7868(7) 0.063(3) Uani 0.3207(19) 1 d D U P A 2
H2DA H 0.1635 0.2000 0.8138 0.094 Uiso 0.3207(19) 1 calc GR . P A 2
H2DB H 0.1232 0.2575 0.7563 0.094 Uiso 0.3207(19) 1 calc GR . P A 2
H2DC H 0.1875 0.2990 0.8202 0.094 Uiso 0.3207(19) 1 calc GR . P A 2
C3D C 0.2742(12) 0.3033(8) 0.6956(8) 0.058(4) Uani 0.3207(19) 1 d D U P A 2
H3DA H 0.3056 0.3499 0.7247 0.087 Uiso 0.3207(19) 1 calc GR . P A 2
H3DB H 0.2136 0.3224 0.6809 0.087 Uiso 0.3207(19) 1 calc GR . P A 2
H3DC H 0.3113 0.2853 0.6530 0.087 Uiso 0.3207(19) 1 calc GR . P A 2
C4D C 0.2621(6) 0.2286(6) 0.7396(5) 0.046(2) Uani 0.3207(19) 1 d D U P A 2
C5D C 0.4640(7) 0.1727(8) 0.7475(7) 0.058(3) Uani 0.3207(19) 1 d D U P A 2
H5DA H 0.4894 0.2144 0.7181 0.087 Uiso 0.3207(19) 1 calc GR . P A 2
H5DB H 0.4436 0.1224 0.7163 0.087 Uiso 0.3207(19) 1 calc GR . P A 2
H5DC H 0.5115 0.1565 0.7804 0.087 Uiso 0.3207(19) 1 calc GR . P A 2
C6D C 0.3344(10) 0.1528(10) 0.8724(8) 0.034(3) Uani 0.3207(19) 1 d D U P A 2
H6DA H 0.3873 0.1501 0.9045 0.050 Uiso 0.3207(19) 1 calc GR . P A 2
H6DB H 0.3180 0.0954 0.8514 0.050 Uiso 0.3207(19) 1 calc GR . P A 2
H6DC H 0.2817 0.1783 0.8996 0.050 Uiso 0.3207(19) 1 calc GR . P A 2
F1C F 0.66244(14) 0.38470(13) 0.90513(12) 0.0389(5) Uani 1 1 d . . . . .
O2C O 0.39131(17) 0.55741(15) 0.91433(12) 0.0286(5) Uani 1 1 d . . . . .
O3C O 0.54737(17) 0.59859(15) 0.91762(12) 0.0310(6) Uani 1 1 d . . . . .
O4C O 0.46465(18) 0.58606(14) 0.80216(12) 0.0290(5) Uani 1 1 d . . . . .
N1C N 0.5075(2) 0.45678(17) 0.85188(14) 0.0233(6) Uani 1 1 d D . . . .
H1C H 0.488(3) 0.434(2) 0.8097(10) 0.035 Uiso 1 1 d DR . . . .
C8C C 0.3293(2) 0.4180(2) 0.93066(18) 0.0288(8) Uani 1 1 d . . . . .
H8CA H 0.3395 0.4375 0.9820 0.035 Uiso 1 1 calc R . . . .
H8CB H 0.2703 0.3864 0.9270 0.035 Uiso 1 1 calc R . . . .
C9C C 0.3182(3) 0.4957(2) 0.89147(19) 0.0302(8) Uani 1 1 d . . . . .
H9CA H 0.3222 0.4792 0.8392 0.036 Uiso 1 1 calc R . . . .
H9CB H 0.2569 0.5216 0.9022 0.036 Uiso 1 1 calc R . . . .
C10C C 0.5021(2) 0.3991(2) 0.90783(18) 0.0232(7) Uani 1 1 d . . . . .
H10C H 0.5108 0.4331 0.9555 0.028 Uiso 1 1 calc R . . . .
C11C C 0.5801(2) 0.3364(2) 0.89593(19) 0.0289(8) Uani 1 1 d . . . . .
H11C H 0.5773 0.3089 0.8454 0.035 Uiso 1 1 calc R . . . .
C12C C 0.5836(3) 0.2679(2) 0.94555(19) 0.0307(8) Uani 1 1 d D U . . .
H12A H 0.5313 0.2284 0.9345 0.037 Uiso 0.745(10) 1 calc R . P B 1
H12B H 0.5764 0.2942 0.9956 0.037 Uiso 0.745(10) 1 calc R . P B 1
H12C H 0.6011 0.2942 0.9940 0.037 Uiso 0.255(10) 1 calc R . P B 2
H12D H 0.5209 0.2438 0.9489 0.037 Uiso 0.255(10) 1 calc R . P B 2
C13C C 0.6739(5) 0.2180(4) 0.9389(5) 0.0371(19) Uani 0.745(10) 1 d D U P B 1
H13A H 0.6869 0.2022 0.8874 0.044 Uiso 0.745(10) 1 calc R . P B 1
H13B H 0.7244 0.2558 0.9585 0.044 Uiso 0.745(10) 1 calc R . P B 1
C14C C 0.6756(4) 0.1380(4) 0.9763(4) 0.0354(15) Uani 0.745(10) 1 d D U P B 1
H14A H 0.6535 0.1521 1.0261 0.043 Uiso 0.745(10) 1 calc R . P B 1
H14B H 0.7403 0.1184 0.9788 0.043 Uiso 0.745(10) 1 calc R . P B 1
C15C C 0.6173(4) 0.0654(4) 0.9402(3) 0.0478(17) Uani 0.745(10) 1 d D U P B 1
H15A H 0.5522 0.0842 0.9392 0.057 Uiso 0.745(10) 1 calc R . P B 1
H15B H 0.6381 0.0522 0.8901 0.057 Uiso 0.745(10) 1 calc R . P B 1
C16C C 0.6223(6) -0.0147(4) 0.9773(4) 0.0549(18) Uani 0.745(10) 1 d . U P B 1
H16A H 0.5860 -0.0596 0.9503 0.082 Uiso 0.745(10) 1 calc GR . P B 1
H16B H 0.5973 -0.0033 1.0259 0.082 Uiso 0.745(10) 1 calc GR . P B 1
H16C H 0.6867 -0.0329 0.9798 0.082 Uiso 0.745(10) 1 calc GR . P B 1
C13D C 0.6484(16) 0.1979(12) 0.9237(14) 0.047(7) Uani 0.255(10) 1 d D U P B 2
H13C H 0.7127 0.2191 0.9278 0.057 Uiso 0.255(10) 1 calc R . P B 2
H13D H 0.6371 0.1755 0.8732 0.057 Uiso 0.255(10) 1 calc R . P B 2
C14D C 0.6353(14) 0.1281(11) 0.9713(11) 0.037(5) Uani 0.255(10) 1 d D U P B 2
H14C H 0.6474 0.1509 1.0216 0.045 Uiso 0.255(10) 1 calc R . P B 2
H14D H 0.5705 0.1083 0.9679 0.045 Uiso 0.255(10) 1 calc R . P B 2
C15D C 0.6980(13) 0.0549(9) 0.9507(10) 0.057(6) Uani 0.255(10) 1 d D U P B 2
H15C H 0.7620 0.0724 0.9633 0.068 Uiso 0.255(10) 1 calc R . P B 2
H15D H 0.6953 0.0406 0.8980 0.068 Uiso 0.255(10) 1 calc R . P B 2
C16D C 0.6754(19) -0.0235(13) 0.9857(15) 0.065(6) Uani 0.255(10) 1 d D U P B 2
H16D H 0.6224 -0.0525 0.9615 0.098 Uiso 0.255(10) 1 calc GR . P B 2
H16E H 0.6604 -0.0074 1.0363 0.098 Uiso 0.255(10) 1 calc GR . P B 2
H16F H 0.7287 -0.0617 0.9822 0.098 Uiso 0.255(10) 1 calc GR . P B 2

loop_
_atom_site_aniso_label
_atom_site_aniso_U_11
_atom_site_aniso_U_22
_atom_site_aniso_U_33
_atom_site_aniso_U_23
_atom_site_aniso_U_13
_atom_site_aniso_U_12
S1 0.0224(4) 0.0357(5) 0.0219(4) 0.0099(3) 0.0003(3) -0.0020(4)
Si1 0.0248(5) 0.0344(5) 0.0235(5) 0.0090(4) 0.0016(4) -0.0027(4)
O1 0.0253(12) 0.0355(13) 0.0235(12) 0.0117(10) -0.0002(10) -0.0024(10)
C1 0.059(3) 0.040(2) 0.042(2) 0.0138(19) 0.009(2) -0.006(2)
C2 0.059(3) 0.049(3) 0.052(3) 0.026(2) 0.020(2) 0.020(2)
C3 0.068(3) 0.055(3) 0.047(3) 0.027(2) -0.015(2) -0.004(2)
C4 0.042(2) 0.033(2) 0.033(2) 0.0121(16) 0.0050(18) -0.0001(17)
C5 0.0257(19) 0.051(2) 0.0270(19) 0.0076(17) -0.0012(15) -0.0049(17)
C6 0.033(2) 0.036(2) 0.033(2) 0.0084(16) 0.0020(17) -0.0045(17)
C7 0.0235(17) 0.0317(18) 0.0199(17) 0.0080(14) 0.0022(14) 0.0005(14)
F1 0.0246(11) 0.0430(12) 0.0509(13) 0.0096(10) 0.0042(9) 0.0021(9)
O2 0.0234(13) 0.0340(13) 0.0266(13) 0.0111(10) -0.0019(10) -0.0021(10)
O3 0.0321(13) 0.0396(14) 0.0217(11) 0.0058(10) -0.0013(10) -0.0028(11)
O4 0.0282(13) 0.0432(14) 0.0277(13) 0.0122(11) 0.0038(10) -0.0036(11)
N1 0.0239(14) 0.0345(16) 0.0197(14) 0.0093(12) -0.0017(12) -0.0021(12)
C8 0.0212(17) 0.0339(18) 0.0206(16) 0.0092(14) -0.0015(14) 0.0006(14)
C9 0.0207(18) 0.038(2) 0.0284(19) 0.0121(15) 0.0023(14) -0.0013(15)
C10 0.0206(17) 0.0358(19) 0.0199(16) 0.0104(14) -0.0007(13) -0.0003(14)
C11 0.0252(18) 0.0336(18) 0.0330(19) 0.0117(15) 0.0044(15) 0.0010(15)
C12 0.0300(19) 0.0309(18) 0.0292(18) 0.0121(14) 0.0043(15) 0.0026(15)
C13 0.032(2) 0.034(2) 0.052(2) 0.0094(18) 0.0091(18) 0.0063(16)
C14 0.048(2) 0.036(2) 0.046(2) 0.0112(18) 0.019(2) 0.0095(18)
C15 0.041(2) 0.035(2) 0.037(2) 0.0089(16) 0.0009(17) 0.0111(17)
C16 0.061(3) 0.040(2) 0.059(3) 0.003(2) -0.001(2) 0.010(2)
S1A 0.0242(4) 0.0368(5) 0.0202(4) 0.0094(3) 0.0000(3) 0.0034(4)
Si1A 0.0234(5) 0.0328(5) 0.0229(5) 0.0103(4) 0.0002(4) 0.0011(4)
F1A 0.0262(11) 0.0425(12) 0.0461(13) 0.0039(10) -0.0052(9) -0.0016(9)
O1A 0.0226(12) 0.0368(13) 0.0245(12) 0.0150(10) 0.0019(10) 0.0014(10)
O2A 0.0256(13) 0.0347(13) 0.0302(13) 0.0117(11) 0.0011(10) 0.0025(10)
O3A 0.0415(15) 0.0389(13) 0.0185(11) 0.0054(10) 0.0016(10) 0.0066(11)
O4A 0.0251(13) 0.0441(15) 0.0252(12) 0.0108(11) -0.0049(10) 0.0049(11)
N1A 0.0280(15) 0.0340(15) 0.0215(14) 0.0110(12) 0.0012(12) 0.0021(13)
C1A 0.051(3) 0.042(2) 0.047(2) 0.0183(19) -0.006(2) 0.007(2)
C2A 0.049(3) 0.049(3) 0.056(3) 0.028(2) -0.013(2) -0.016(2)
C3A 0.080(4) 0.048(3) 0.047(3) 0.021(2) 0.030(3) 0.006(2)
C4A 0.032(2) 0.038(2) 0.0273(19) 0.0139(15) 0.0007(16) 0.0002(16)
C5A 0.0278(19) 0.043(2) 0.0266(18) 0.0074(16) 0.0018(15) 0.0026(16)
C6A 0.0283(19) 0.0336(19) 0.0302(19) 0.0079(15) -0.0007(15) 0.0014(16)
C7A 0.0210(17) 0.0329(18) 0.0239(17) 0.0082(14) -0.0011(14) 0.0005(14)
C8A 0.0241(18) 0.0356(19) 0.0265(17) 0.0122(15) -0.0019(15) 0.0008(15)
C9A 0.0211(18) 0.036(2) 0.0308(19) 0.0078(16) -0.0048(15) -0.0029(15)
C10A 0.0228(18) 0.0338(18) 0.0243(17) 0.0093(14) 0.0013(14) 0.0009(14)
C11A 0.0201(17) 0.0388(19) 0.0308(18) 0.0120(15) -0.0042(14) -0.0032(15)
C12A 0.0262(18) 0.0322(19) 0.0348(19) 0.0071(15) -0.0042(15) -0.0002(15)
C13A 0.031(2) 0.039(2) 0.048(2) 0.0053(18) -0.0058(17) 0.0012(17)
C14A 0.045(2) 0.033(2) 0.040(2) 0.0054(16) -0.0058(18) -0.0042(17)
C15A 0.034(2) 0.037(2) 0.044(2) 0.0063(17) 0.0006(17) -0.0003(17)
C16A 0.058(3) 0.041(2) 0.054(3) 0.002(2) 0.010(2) -0.001(2)
S1B 0.0302(5) 0.0319(5) 0.0209(4) 0.0075(3) 0.0000(4) 0.0036(4)
Si1B 0.0290(5) 0.0380(5) 0.0287(5) 0.0084(4) -0.0001(4) 0.0091(4)
F1B 0.0193(10) 0.0503(13) 0.0479(13) 0.0186(10) -0.0003(9) 0.0037(9)
O1B 0.0272(13) 0.0341(13) 0.0223(12) 0.0052(10) -0.0002(10) 0.0071(10)
O2B 0.0342(14) 0.0330(13) 0.0264(13) 0.0039(11) -0.0072(11) 0.0009(11)
O3B 0.0356(14) 0.0333(13) 0.0241(12) 0.0075(10) 0.0017(10) 0.0024(11)
O4B 0.0388(15) 0.0401(14) 0.0236(13) 0.0056(11) 0.0053(11) 0.0120(12)
N1B 0.0267(16) 0.0324(15) 0.0193(14) 0.0084(12) 0.0005(12) 0.0024(13)
C1B 0.068(3) 0.048(2) 0.043(2) -0.0028(19) -0.003(2) 0.026(2)
C2B 0.070(3) 0.041(2) 0.054(3) 0.008(2) 0.006(2) -0.006(2)
C3B 0.046(2) 0.042(2) 0.047(2) -0.0048(18) -0.011(2) 0.0025(19)
C4B 0.041(2) 0.035(2) 0.0346(19) 0.0027(16) 0.0007(16) 0.0086(17)
C5B 0.030(2) 0.061(3) 0.046(2) 0.013(2) 0.0076(17) 0.0041(19)
C6B 0.046(2) 0.047(2) 0.041(2) 0.0052(18) -0.0059(18) 0.0215(19)
C7B 0.0246(18) 0.0329(19) 0.0234(18) 0.0104(15) -0.0014(14) 0.0022(15)
C8B 0.0208(17) 0.041(2) 0.0251(17) 0.0086(15) 0.0000(14) 0.0010(15)
C9B 0.0198(17) 0.0354(19) 0.0344(19) 0.0047(15) 0.0007(15) -0.0018(15)
C10B 0.0287(18) 0.0303(18) 0.0186(16) 0.0086(13) 0.0015(14) 0.0026(15)
C11B 0.0189(17) 0.041(2) 0.0295(19) 0.0115(16) -0.0010(14) 0.0004(15)
C12B 0.0299(19) 0.0356(19) 0.0277(18) 0.0102(15) -0.0024(14) -0.0010(15)
C13B 0.033(2) 0.041(2) 0.036(2) 0.0148(17) -0.0011(16) -0.0070(16)
C14B 0.041(2) 0.037(2) 0.048(2) 0.0115(18) -0.0041(19) -0.0069(18)
C15B 0.047(2) 0.042(2) 0.055(3) 0.0149(19) 0.000(2) -0.0042(19)
C16B 0.061(3) 0.039(2) 0.087(4) 0.016(2) 0.002(3) -0.006(2)
S1C 0.0284(5) 0.0289(4) 0.0200(4) 0.0075(3) 0.0009(3) -0.0032(4)
Si1C 0.0287(11) 0.0285(8) 0.0293(10) 0.0087(7) -0.0018(8) -0.0015(8)
O1C 0.0357(14) 0.0321(13) 0.0266(13) 0.0037(10) -0.0050(11) -0.0042(11)
C1C 0.096(8) 0.054(5) 0.045(5) -0.002(4) -0.008(5) -0.033(5)
C2C 0.057(5) 0.056(5) 0.029(4) 0.009(3) -0.005(3) -0.011(4)
C3C 0.057(4) 0.050(5) 0.035(4) -0.002(4) 0.001(3) -0.006(3)
C4C 0.053(4) 0.050(4) 0.033(3) 0.006(3) -0.002(3) -0.015(3)
C5C 0.042(6) 0.038(5) 0.058(5) 0.023(4) -0.012(4) -0.006(4)
C6C 0.033(4) 0.037(4) 0.067(5) 0.005(4) 0.003(3) -0.003(3)
C7C 0.0297(19) 0.0294(18) 0.0233(17) 0.0076(14) -0.0029(15) -0.0058(15)
Si1E 0.0287(11) 0.0285(8) 0.0293(10) 0.0087(7) -0.0018(8) -0.0015(8)
C1E 0.039(7) 0.030(6) 0.028(8) 0.010(5) -0.007(6) -0.001(5)
C2E 0.042(6) 0.031(6) 0.030(5) 0.002(4) -0.001(5) -0.006(5)
C3E 0.040(7) 0.036(8) 0.033(7) 0.005(6) -0.004(6) 0.004(6)
C4E 0.036(5) 0.032(4) 0.032(5) 0.006(3) -0.003(4) 0.000(4)
C5E 0.042(6) 0.031(6) 0.030(5) 0.002(4) -0.001(5) -0.006(5)
C6E 0.043(10) 0.034(10) 0.022(8) 0.001(7) 0.002(7) 0.012(8)
Si1D 0.0287(11) 0.0285(8) 0.0293(10) 0.0087(7) -0.0018(8) -0.0015(8)
C1D 0.055(7) 0.047(5) 0.055(6) 0.003(4) -0.022(5) -0.010(4)
C2D 0.055(4) 0.060(7) 0.073(6) 0.001(5) -0.016(4) 0.000(4)
C3D 0.064(8) 0.056(6) 0.058(7) 0.016(5) -0.039(5) -0.014(5)
C4D 0.048(4) 0.041(4) 0.048(4) 0.006(3) -0.024(3) -0.005(3)
C5D 0.048(5) 0.047(7) 0.077(7) -0.006(6) 0.017(5) -0.005(4)
C6D 0.021(7) 0.041(7) 0.040(5) 0.015(5) -0.009(4) -0.008(5)
F1C 0.0257(11) 0.0434(12) 0.0516(13) 0.0224(10) 0.0043(10) -0.0019(9)
O2C 0.0261(13) 0.0358(14) 0.0240(12) 0.0038(10) 0.0046(10) -0.0016(11)
O3C 0.0324(14) 0.0360(13) 0.0253(12) 0.0062(10) -0.0016(11) -0.0096(11)
O4C 0.0373(14) 0.0320(12) 0.0192(11) 0.0089(9) -0.0006(10) 0.0028(11)
N1C 0.0249(15) 0.0259(14) 0.0202(14) 0.0071(12) 0.0003(12) -0.0010(12)
C8C 0.0207(17) 0.0381(19) 0.0294(18) 0.0116(15) 0.0016(14) -0.0028(15)
C9C 0.0232(17) 0.037(2) 0.0309(18) 0.0078(15) -0.0011(15) -0.0043(16)
C10C 0.0230(17) 0.0275(17) 0.0203(16) 0.0081(13) 0.0009(13) -0.0037(14)
C11C 0.0290(19) 0.0334(19) 0.0252(18) 0.0078(15) 0.0029(15) -0.0013(15)
C12C 0.0326(19) 0.0335(19) 0.0271(18) 0.0081(15) 0.0028(15) 0.0021(15)
C13C 0.038(3) 0.030(3) 0.045(4) 0.012(3) 0.007(3) 0.007(3)
C14C 0.023(3) 0.043(3) 0.043(3) 0.019(2) 0.001(3) 0.002(2)
C15C 0.052(4) 0.042(3) 0.052(3) 0.016(3) -0.008(3) 0.003(3)
C16C 0.058(4) 0.043(3) 0.066(4) 0.016(3) -0.008(4) 0.003(3)
C13D 0.063(13) 0.038(7) 0.041(10) 0.004(7) 0.009(10) 0.009(8)
C14D 0.036(11) 0.041(7) 0.034(8) 0.001(6) 0.007(9) 0.010(7)
C15D 0.061(12) 0.037(7) 0.072(11) 0.009(7) 0.024(9) 0.019(7)
C16D 0.070(15) 0.046(8) 0.082(15) 0.016(8) 0.004(13) 0.009(9)

loop_
_atom_type_symbol
_atom_type_description
_atom_type_scat_dispersion_real
_atom_type_scat_dispersion_imag
_atom_type_scat_source
C C 0.0033 0.0016 'International Tables Vol C Tables 4.2.6.8 and 6.1.1.4'
H H 0.0000 0.0000 'International Tables Vol C Tables 4.2.6.8 and 6.1.1.4'
F F 0.0171 0.0103 'International Tables Vol C Tables 4.2.6.8 and 6.1.1.4'
N N 0.0061 0.0033 'International Tables Vol C Tables 4.2.6.8 and 6.1.1.4'
O O 0.0106 0.0060 'International Tables Vol C Tables 4.2.6.8 and 6.1.1.4'
S S 0.1246 0.1234 'International Tables Vol C Tables 4.2.6.8 and 6.1.1.4'
Si Si 0.0817 0.0704 'International Tables Vol C Tables 4.2.6.8 and 6.1.1.4'

loop_
_geom_angle_atom_site_label_1
_geom_angle_atom_site_label_2
_geom_angle_atom_site_label_3
_geom_angle
O2 S1 N1 104.78(14)
O3 S1 O2 110.92(14)
O3 S1 N1 107.55(14)
O4 S1 O2 102.43(13)
O4 S1 O3 118.34(16)
O4 S1 N1 111.97(16)
O1 Si1 C4 106.97(15)
O1 Si1 C5 108.50(15)
O1 Si1 C6 109.88(14)
C5 Si1 C4 110.21(17)
C5 Si1 C6 110.17(17)
C6 Si1 C4 111.02(17)
C7 O1 Si1 124.9(2)
H1A C1 H1B 109.5
H1A C1 H1D 109.5
H1B C1 H1D 109.5
C4 C1 H1A 109.5
C4 C1 H1B 109.5
C4 C1 H1D 109.5
H2A C2 H2B 109.5
H2A C2 H2C 109.5
H2B C2 H2C 109.5
C4 C2 H2A 109.5
C4 C2 H2B 109.5
C4 C2 H2C 109.5
H3A C3 H3B 109.5
H3A C3 H3C 109.5
H3B C3 H3C 109.5
C4 C3 H3A 109.5
C4 C3 H3B 109.5
C4 C3 H3C 109.5
C1 C4 Si1 108.9(3)
C2 C4 Si1 110.3(2)
C2 C4 C1 107.8(3)
C2 C4 C3 109.7(4)
C3 C4 Si1 110.0(3)
C3 C4 C1 110.2(3)
Si1 C5 H5A 109.5
Si1 C5 H5B 109.5
Si1 C5 H5C 109.5
H5A C5 H5B 109.5
H5A C5 H5C 109.5
H5B C5 H5C 109.5
Si1 C6 H6A 109.5
Si1 C6 H6B 109.5
Si1 C6 H6C 109.5
H6A C6 H6B 109.5
H6A C6 H6C 109.5
H6B C6 H6C 109.5
O1 C7 H7 107.4
O1 C7 C8 112.6(3)
O1 C7 C10 106.7(3)
C8 C7 H7 107.4
C8 C7 C10 114.9(3)
C10 C7 H7 107.4
C9 O2 S1 117.14(19)
S1 N1 H1 116(2)
C10 N1 S1 121.9(2)
C10 N1 H1 113(3)
C7 C8 H8A 108.1
C7 C8 H8B 108.1
H8A C8 H8B 107.3
C9 C8 C7 116.7(3)
C9 C8 H8A 108.1
C9 C8 H8B 108.1
O2 C9 C8 109.6(3)
O2 C9 H9A 109.8
O2 C9 H9B 109.8
C8 C9 H9A 109.8
C8 C9 H9B 109.8
H9A C9 H9B 108.2
C7 C10 H10 107.9
N1 C10 C7 111.8(3)
N1 C10 H10 107.9
N1 C10 C11 108.3(3)
C11 C10 C7 113.0(3)
C11 C10 H10 107.9
F1 C11 C10 105.6(3)
F1 C11 H11 108.9
F1 C11 C12 109.6(3)
C10 C11 H11 108.9
C12 C11 C10 114.9(3)
C12 C11 H11 108.9
C11 C12 H12E 108.8
C11 C12 H12F 108.8
C11 C12 C13 113.8(3)
H12E C12 H12F 107.7
C13 C12 H12E 108.8
C13 C12 H12F 108.8
C12 C13 H13E 109.2
C12 C13 H13F 109.2
C12 C13 C14 111.9(3)
H13E C13 H13F 107.9
C14 C13 H13E 109.2
C14 C13 H13F 109.2
C13 C14 H14E 108.2
C13 C14 H14F 108.2
C13 C14 C15 116.4(3)
H14E C14 H14F 107.3
C15 C14 H14E 108.2
C15 C14 H14F 108.2
C14 C15 H15E 108.8
C14 C15 H15F 108.8
C14 C15 C16 113.8(3)
H15E C15 H15F 107.7
C16 C15 H15E 108.8
C16 C15 H15F 108.8
C15 C16 H16G 109.5
C15 C16 H16H 109.5
C15 C16 H16I 109.5
H16G C16 H16H 109.5
H16G C16 H16I 109.5
H16H C16 H16I 109.5
O2A S1A N1A 105.74(15)
O3A S1A O2A 109.83(15)
O3A S1A O4A 119.33(15)
O3A S1A N1A 107.62(15)
O4A S1A O2A 102.49(14)
O4A S1A N1A 110.99(16)
O1A Si1A C4A 106.54(15)
O1A Si1A C5A 110.04(15)
O1A Si1A C6A 109.13(14)
C5A Si1A C4A 110.63(16)
C6A Si1A C4A 110.49(17)
C6A Si1A C5A 109.95(17)
C7A O1A Si1A 124.8(2)
C9A O2A S1A 117.2(2)
S1A N1A H1AA 114(2)
C10A N1A S1A 120.6(2)
C10A N1A H1AA 119(3)
H1AB C1A H1AC 109.5
H1AB C1A H1AD 109.5
H1AC C1A H1AD 109.5
C4A C1A H1AB 109.5
C4A C1A H1AC 109.5
C4A C1A H1AD 109.5
H2AA C2A H2AB 109.5
H2AA C2A H2AC 109.5
H2AB C2A H2AC 109.5
C4A C2A H2AA 109.5
C4A C2A H2AB 109.5
C4A C2A H2AC 109.5
H3AA C3A H3AB 109.5
H3AA C3A H3AC 109.5
H3AB C3A H3AC 109.5
C4A C3A H3AA 109.5
C4A C3A H3AB 109.5
C4A C3A H3AC 109.5
C1A C4A Si1A 109.7(3)
C1A C4A C2A 109.1(3)
C1A C4A C3A 107.7(3)
C2A C4A Si1A 110.8(2)
C3A C4A Si1A 110.2(3)
C3A C4A C2A 109.2(4)
Si1A C5A H5AA 109.5
Si1A C5A H5AB 109.5
Si1A C5A H5AC 109.5
H5AA C5A H5AB 109.5
H5AA C5A H5AC 109.5
H5AB C5A H5AC 109.5
Si1A C6A H6AA 109.5
Si1A C6A H6AB 109.5
Si1A C6A H6AC 109.5
H6AA C6A H6AB 109.5
H6AA C6A H6AC 109.5
H6AB C6A H6AC 109.5
O1A C7A H7A 107.9
O1A C7A C8A 112.0(3)
O1A C7A C10A 106.5(3)
C8A C7A H7A 107.9
C8A C7A C10A 114.3(3)
C10A C7A H7A 107.9
C7A C8A H8AA 107.7
C7A C8A H8AB 107.7
H8AA C8A H8AB 107.1
C9A C8A C7A 118.4(3)
C9A C8A H8AA 107.7
C9A C8A H8AB 107.7
O2A C9A C8A 109.2(3)
O2A C9A H9AA 109.8
O2A C9A H9AB 109.8
C8A C9A H9AA 109.8
C8A C9A H9AB 109.8
H9AA C9A H9AB 108.3
N1A C10A C7A 110.6(3)
N1A C10A H10A 108.0
N1A C10A C11A 108.8(3)
C7A C10A H10A 108.0
C11A C10A C7A 113.3(3)
C11A C10A H10A 108.0
F1A C11A C10A 106.5(3)
F1A C11A H11A 109.0
F1A C11A C12A 108.3(3)
C10A C11A H11A 109.0
C12A C11A C10A 115.0(3)
C12A C11A H11A 109.0
C11A C12A H12G 108.8
C11A C12A H12H 108.8
C11A C12A C13A 114.0(3)
H12G C12A H12H 107.6
C13A C12A H12G 108.8
C13A C12A H12H 108.8
C12A C13A H13G 108.9
C12A C13A H13H 108.9
H13G C13A H13H 107.7
C14A C13A C12A 113.5(3)
C14A C13A H13G 108.9
C14A C13A H13H 108.9
C13A C14A H14G 108.6
C13A C14A H14H 108.6
H14G C14A H14H 107.6
C15A C14A C13A 114.7(3)
C15A C14A H14G 108.6
C15A C14A H14H 108.6
C14A C15A H15G 109.1
C14A C15A H15H 109.1
H15G C15A H15H 107.8
C16A C15A C14A 112.7(3)
C16A C15A H15G 109.1
C16A C15A H15H 109.1
C15A C16A H16J 109.5
C15A C16A H16K 109.5
C15A C16A H16L 109.5
H16J C16A H16K 109.5
H16J C16A H16L 109.5
H16K C16A H16L 109.5
O2B S1B N1B 106.85(15)
O3B S1B O2B 109.74(15)
O3B S1B N1B 107.03(15)
O4B S1B O2B 102.73(15)
O4B S1B O3B 119.39(15)
O4B S1B N1B 110.47(16)
O1B Si1B C4B 106.06(15)
O1B Si1B C5B 108.17(16)
O1B Si1B C6B 110.31(15)
C5B Si1B C4B 111.16(18)
C5B Si1B C6B 109.92(19)
C6B Si1B C4B 111.12(18)
C7B O1B Si1B 130.3(2)
C9B O2B S1B 116.5(2)
S1B N1B H1BA 108(3)
C10B N1B S1B 119.7(2)
C10B N1B H1BA 116(2)
H1BB C1B H1BC 109.5
H1BB C1B H1BD 109.5
H1BC C1B H1BD 109.5
C4B C1B H1BB 109.5
C4B C1B H1BC 109.5
C4B C1B H1BD 109.5
H2BA C2B H2BB 109.5
H2BA C2B H2BC 109.5
H2BB C2B H2BC 109.5
C4B C2B H2BA 109.5
C4B C2B H2BB 109.5
C4B C2B H2BC 109.5
H3BA C3B H3BB 109.5
H3BA C3B H3BC 109.5
H3BB C3B H3BC 109.5
C4B C3B H3BA 109.5
C4B C3B H3BB 109.5
C4B C3B H3BC 109.5
C1B C4B Si1B 108.8(3)
C1B C4B C2B 109.2(3)
C1B C4B C3B 108.6(3)
C2B C4B Si1B 111.0(3)
C2B C4B C3B 108.5(3)
C3B C4B Si1B 110.7(3)
Si1B C5B H5BA 109.5
Si1B C5B H5BB 109.5
Si1B C5B H5BC 109.5
H5BA C5B H5BB 109.5
H5BA C5B H5BC 109.5
H5BB C5B H5BC 109.5
Si1B C6B H6BA 109.5
Si1B C6B H6BB 109.5
Si1B C6B H6BC 109.5
H6BA C6B H6BB 109.5
H6BA C6B H6BC 109.5
H6BB C6B H6BC 109.5
O1B C7B H7B 108.5
O1B C7B C8B 112.5(3)
O1B C7B C10B 104.4(3)
C8B C7B H7B 108.5
C10B C7B H7B 108.5
C10B C7B C8B 114.3(3)
C7B C8B H8BA 107.9
C7B C8B H8BB 107.9
H8BA C8B H8BB 107.2
C9B C8B C7B 117.7(3)
C9B C8B H8BA 107.9
C9B C8B H8BB 107.9
O2B C9B C8B 109.0(3)
O2B C9B H9BA 109.9
O2B C9B H9BB 109.9
C8B C9B H9BA 109.9
C8B C9B H9BB 109.9
H9BA C9B H9BB 108.3
N1B C10B C7B 110.3(3)
N1B C10B H10B 108.5
N1B C10B C11B 108.0(3)
C7B C10B H10B 108.5
C7B C10B C11B 113.1(3)
C11B C10B H10B 108.5
F1B C11B C10B 107.0(3)
F1B C11B H11B 108.9
F1B C11B C12B 108.3(3)
C10B C11B H11B 108.9
C12B C11B C10B 114.8(3)
C12B C11B H11B 108.9
C11B C12B H12I 108.7
C11B C12B H12J 108.7
C11B C12B C13B 114.1(3)
H12I C12B H12J 107.6
C13B C12B H12I 108.7
C13B C12B H12J 108.7
C12B C13B H13I 109.2
C12B C13B H13J 109.2
H13I C13B H13J 107.9
C14B C13B C12B 112.2(3)
C14B C13B H13I 109.2
C14B C13B H13J 109.2
C13B C14B H14I 108.5
C13B C14B H14J 108.5
C13B C14B C15B 115.3(3)
H14I C14B H14J 107.5
C15B C14B H14I 108.5
C15B C14B H14J 108.5
C14B C15B H15I 108.9
C14B C15B H15J 108.9
C14B C15B C16B 113.3(4)
H15I C15B H15J 107.7
C16B C15B H15I 108.9
C16B C15B H15J 108.9
C15B C16B H16M 109.5
C15B C16B H16N 109.5
C15B C16B H16O 109.5
H16M C16B H16N 109.5
H16M C16B H16O 109.5
H16N C16B H16O 109.5
O2C S1C N1C 105.42(15)
O3C S1C O2C 103.20(14)
O3C S1C N1C 111.68(15)
O4C S1C O2C 109.63(15)
O4C S1C O3C 119.34(15)
O4C S1C N1C 106.72(14)
O1C Si1C C4C 103.3(2)
O1C Si1C C5C 108.5(4)
O1C Si1C C6C 113.8(3)
C4C Si1C C6C 111.1(3)
C5C Si1C C4C 111.3(4)
C5C Si1C C6C 108.7(4)
C7C O1C Si1C 122.6(2)
C7C O1C Si1E 140.8(3)
C7C O1C Si1D 133.3(2)
H1CA C1C H1CB 109.5
H1CA C1C H1CC 109.5
H1CB C1C H1CC 109.5
C4C C1C H1CA 109.5
C4C C1C H1CB 109.5
C4C C1C H1CC 109.5
H2CA C2C H2CB 109.5
H2CA C2C H2CC 109.5
H2CB C2C H2CC 109.5
C4C C2C H2CA 109.5
C4C C2C H2CB 109.5
C4C C2C H2CC 109.5
H3CA C3C H3CB 109.5
H3CA C3C H3CC 109.5
H3CB C3C H3CC 109.5
C4C C3C H3CA 109.5
C4C C3C H3CB 109.5
C4C C3C H3CC 109.5
C1C C4C Si1C 110.0(5)
C1C C4C C3C 111.3(6)
C2C C4C Si1C 111.7(5)
C2C C4C C1C 108.3(6)
C2C C4C C3C 107.0(6)
C3C C4C Si1C 108.5(4)
Si1C C5C H5CA 109.5
Si1C C5C H5CB 109.5
Si1C C5C H5CC 109.5
H5CA C5C H5CB 109.5
H5CA C5C H5CC 109.5
H5CB C5C H5CC 109.5
Si1C C6C H6CA 109.5
Si1C C6C H6CB 109.5
Si1C C6C H6CC 109.5
H6CA C6C H6CB 109.5
H6CA C6C H6CC 109.5
H6CB C6C H6CC 109.5
O1C C7C H7C 108.4
O1C C7C C8C 110.8(3)
O1C C7C C10C 107.6(3)
C8C C7C H7C 108.4
C8C C7C C10C 113.2(3)
C10C C7C H7C 108.4
O1C Si1E C4E 107.7(4)
O1C Si1E C5E 108.3(5)
O1C Si1E C6E 111.0(5)
C5E Si1E C4E 109.9(5)
C5E Si1E C6E 109.4(5)
C6E Si1E C4E 110.5(5)
H1EA C1E H1EB 109.5
H1EA C1E H1EC 109.5
H1EB C1E H1EC 109.5
C4E C1E H1EA 109.5
C4E C1E H1EB 109.5
C4E C1E H1EC 109.5
H2EA C2E H2EB 109.5
H2EA C2E H2EC 109.5
H2EB C2E H2EC 109.5
C4E C2E H2EA 109.5
C4E C2E H2EB 109.5
C4E C2E H2EC 109.5
H3EA C3E H3EB 109.5
H3EA C3E H3EC 109.5
H3EB C3E H3EC 109.5
C4E C3E H3EA 109.5
C4E C3E H3EB 109.5
C4E C3E H3EC 109.5
C1E C4E Si1E 109.1(6)
C2E C4E Si1E 109.7(6)
C2E C4E C1E 107.8(7)
C2E C4E C3E 109.8(7)
C3E C4E Si1E 110.1(6)
C3E C4E C1E 110.3(7)
Si1E C5E H5EA 109.5
Si1E C5E H5EB 109.5
Si1E C5E H5EC 109.5
H5EA C5E H5EB 109.5
H5EA C5E H5EC 109.5
H5EB C5E H5EC 109.5
Si1E C6E H6EA 109.5
Si1E C6E H6EB 109.5
Si1E C6E H6EC 109.5
H6EA C6E H6EB 109.5
H6EA C6E H6EC 109.5
H6EB C6E H6EC 109.5
O1C Si1D C4D 105.6(3)
O1C Si1D C5D 110.6(4)
O1C Si1D C6D 109.6(6)
C4D Si1D C6D 109.6(5)
C5D Si1D C4D 111.1(5)
C5D Si1D C6D 110.2(6)
H1DA C1D H1DB 109.5
H1DA C1D H1DC 109.5
H1DB C1D H1DC 109.5
C4D C1D H1DA 109.5
C4D C1D H1DB 109.5
C4D C1D H1DC 109.5
H2DA C2D H2DB 109.5
H2DA C2D H2DC 109.5
H2DB C2D H2DC 109.5
C4D C2D H2DA 109.5
C4D C2D H2DB 109.5
C4D C2D H2DC 109.5
H3DA C3D H3DB 109.5
H3DA C3D H3DC 109.5
H3DB C3D H3DC 109.5
C4D C3D H3DA 109.5
C4D C3D H3DB 109.5
C4D C3D H3DC 109.5
C1D C4D Si1D 112.7(7)
C1D C4D C2D 104.9(8)
C1D C4D C3D 112.9(8)
C2D C4D Si1D 109.0(7)
C3D C4D Si1D 110.3(7)
C3D C4D C2D 106.7(9)
Si1D C5D H5DA 109.5
Si1D C5D H5DB 109.5
Si1D C5D H5DC 109.5
H5DA C5D H5DB 109.5
H5DA C5D H5DC 109.5
H5DB C5D H5DC 109.5
Si1D C6D H6DA 109.5
Si1D C6D H6DB 109.5
Si1D C6D H6DC 109.5
H6DA C6D H6DB 109.5
H6DA C6D H6DC 109.5
H6DB C6D H6DC 109.5
C9C O2C S1C 118.2(2)
S1C N1C H1C 114(2)
C10C N1C S1C 120.9(2)
C10C N1C H1C 114(2)
C7C C8C H8CA 108.0
C7C C8C H8CB 108.0
C7C C8C C9C 117.4(3)
H8CA C8C H8CB 107.2
C9C C8C H8CA 108.0
C9C C8C H8CB 108.0
O2C C9C C8C 109.4(3)
O2C C9C H9CA 109.8
O2C C9C H9CB 109.8
C8C C9C H9CA 109.8
C8C C9C H9CB 109.8
H9CA C9C H9CB 108.2
C7C C10C H10C 108.6
N1C C10C C7C 109.6(3)
N1C C10C H10C 108.6
N1C C10C C11C 107.9(3)
C11C C10C C7C 113.4(3)
C11C C10C H10C 108.6
F1C C11C C10C 105.9(3)
F1C C11C H11C 108.7
F1C C11C C12C 108.3(3)
C10C C11C H11C 108.7
C10C C11C C12C 116.3(3)
C12C C11C H11C 108.7
C11C C12C H12A 109.1
C11C C12C H12B 109.1
C11C C12C H12C 108.6
C11C C12C H12D 108.6
C11C C12C C13C 112.3(4)
H12A C12C H12B 107.9
H12C C12C H12D 107.5
C13C C12C H12A 109.1
C13C C12C H12B 109.1
C13D C12C C11C 114.9(9)
C13D C12C H12C 108.6
C13D C12C H12D 108.6
C12C C13C H13A 108.4
C12C C13C H13B 108.4
H13A C13C H13B 107.5
C14C C13C C12C 115.3(5)
C14C C13C H13A 108.4
C14C C13C H13B 108.4
C13C C14C H14A 108.7
C13C C14C H14B 108.7
C13C C14C C15C 114.4(5)
H14A C14C H14B 107.6
C15C C14C H14A 108.7
C15C C14C H14B 108.7
C14C C15C H15A 108.9
C14C C15C H15B 108.9
H15A C15C H15B 107.7
C16C C15C C14C 113.5(5)
C16C C15C H15A 108.9
C16C C15C H15B 108.9
C15C C16C H16A 109.5
C15C C16C H16B 109.5
C15C C16C H16C 109.5
H16A C16C H16B 109.5
H16A C16C H16C 109.5
H16B C16C H16C 109.5
C12C C13D H13C 109.8
C12C C13D H13D 109.8
C12C C13D C14D 109.5(14)
H13C C13D H13D 108.2
C14D C13D H13C 109.8
C14D C13D H13D 109.8
C13D C14D H14C 109.3
C13D C14D H14D 109.3
H14C C14D H14D 107.9
C15D C14D C13D 111.7(14)
C15D C14D H14C 109.3
C15D C14D H14D 109.3
C14D C15D H15C 108.7
C14D C15D H15D 108.7
C14D C15D C16D 114.3(16)
H15C C15D H15D 107.6
C16D C15D H15C 108.7
C16D C15D H15D 108.7
C15D C16D H16D 109.5
C15D C16D H16E 109.5
C15D C16D H16F 109.5
H16D C16D H16E 109.5
H16D C16D H16F 109.5
H16E C16D H16F 109.5

loop_
_geom_bond_atom_site_label_1
_geom_bond_atom_site_label_2
_geom_bond_distance
S1 O2 1.572(2)
S1 O3 1.432(2)
S1 O4 1.423(3)
S1 N1 1.591(3)
Si1 O1 1.667(2)
Si1 C4 1.888(3)
Si1 C5 1.839(4)
Si1 C6 1.875(4)
O1 C7 1.434(3)
C1 H1A 0.9800
C1 H1B 0.9800
C1 H1D 0.9800
C1 C4 1.534(5)
C2 H2A 0.9800
C2 H2B 0.9800
C2 H2C 0.9800
C2 C4 1.525(5)
C3 H3A 0.9800
C3 H3B 0.9800
C3 H3C 0.9800
C3 C4 1.531(5)
C5 H5A 0.9800
C5 H5B 0.9800
C5 H5C 0.9800
C6 H6A 0.9800
C6 H6B 0.9800
C6 H6C 0.9800
C7 H7 1.0000
C7 C8 1.523(4)
C7 C10 1.524(5)
F1 C11 1.419(4)
O2 C9 1.471(4)
N1 H1 0.870(10)
N1 C10 1.481(4)
C8 H8A 0.9900
C8 H8B 0.9900
C8 C9 1.515(5)
C9 H9A 0.9900
C9 H9B 0.9900
C10 H10 1.0000
C10 C11 1.511(5)
C11 H11 1.0000
C11 C12 1.503(5)
C12 H12E 0.9900
C12 H12F 0.9900
C12 C13 1.515(5)
C13 H13E 0.9900
C13 H13F 0.9900
C13 C14 1.529(6)
C14 H14E 0.9900
C14 H14F 0.9900
C14 C15 1.529(6)
C15 H15E 0.9900
C15 H15F 0.9900
C15 C16 1.531(6)
C16 H16G 0.9800
C16 H16H 0.9800
C16 H16I 0.9800
S1A O2A 1.573(3)
S1A O3A 1.420(2)
S1A O4A 1.429(2)
S1A N1A 1.595(3)
Si1A O1A 1.663(2)
Si1A C4A 1.887(4)
Si1A C5A 1.866(4)
Si1A C6A 1.857(4)
F1A C11A 1.409(4)
O1A C7A 1.427(4)
O2A C9A 1.462(4)
N1A H1AA 0.879(10)
N1A C10A 1.456(4)
C1A H1AB 0.9800
C1A H1AC 0.9800
C1A H1AD 0.9800
C1A C4A 1.525(5)
C2A H2AA 0.9800
C2A H2AB 0.9800
C2A H2AC 0.9800
C2A C4A 1.546(5)
C3A H3AA 0.9800
C3A H3AB 0.9800
C3A H3AC 0.9800
C3A C4A 1.529(5)
C5A H5AA 0.9800
C5A H5AB 0.9800
C5A H5AC 0.9800
C6A H6AA 0.9800
C6A H6AB 0.9800
C6A H6AC 0.9800
C7A H7A 1.0000
C7A C8A 1.538(5)
C7A C10A 1.540(5)
C8A H8AA 0.9900
C8A H8AB 0.9900
C8A C9A 1.489(5)
C9A H9AA 0.9900
C9A H9AB 0.9900
C10A H10A 1.0000
C10A C11A 1.537(5)
C11A H11A 1.0000
C11A C12A 1.502(5)
C12A H12G 0.9900
C12A H12H 0.9900
C12A C13A 1.523(5)
C13A H13G 0.9900
C13A H13H 0.9900
C13A C14A 1.519(5)
C14A H14G 0.9900
C14A H14H 0.9900
C14A C15A 1.517(5)
C15A H15G 0.9900
C15A H15H 0.9900
C15A C16A 1.504(6)
C16A H16J 0.9800
C16A H16K 0.9800
C16A H16L 0.9800
S1B O2B 1.576(3)
S1B O3B 1.425(2)
S1B O4B 1.421(3)
S1B N1B 1.601(3)
Si1B O1B 1.636(2)
Si1B C4B 1.903(4)
Si1B C5B 1.853(4)
Si1B C6B 1.879(4)
F1B C11B 1.406(4)
O1B C7B 1.444(4)
O2B C9B 1.456(4)
N1B H1BA 0.880(10)
N1B C10B 1.475(4)
C1B H1BB 0.9800
C1B H1BC 0.9800
C1B H1BD 0.9800
C1B C4B 1.521(5)
C2B H2BA 0.9800
C2B H2BB 0.9800
C2B H2BC 0.9800
C2B C4B 1.527(5)
C3B H3BA 0.9800
C3B H3BB 0.9800
C3B H3BC 0.9800
C3B C4B 1.530(5)
C5B H5BA 0.9800
C5B H5BB 0.9800
C5B H5BC 0.9800
C6B H6BA 0.9800
C6B H6BB 0.9800
C6B H6BC 0.9800
C7B H7B 1.0000
C7B C8B 1.533(5)
C7B C10B 1.521(5)
C8B H8BA 0.9900
C8B H8BB 0.9900
C8B C9B 1.513(5)
C9B H9BA 0.9900
C9B H9BB 0.9900
C10B H10B 1.0000
C10B C11B 1.529(5)
C11B H11B 1.0000
C11B C12B 1.513(5)
C12B H12I 0.9900
C12B H12J 0.9900
C12B C13B 1.534(5)
C13B H13I 0.9900
C13B H13J 0.9900
C13B C14B 1.512(5)
C14B H14I 0.9900
C14B H14J 0.9900
C14B C15B 1.516(5)
C15B H15I 0.9900
C15B H15J 0.9900
C15B C16B 1.517(5)
C16B H16M 0.9800
C16B H16N 0.9800
C16B H16O 0.9800
S1C O2C 1.569(3)
S1C O3C 1.431(3)
S1C O4C 1.426(2)
S1C N1C 1.598(3)
Si1C O1C 1.704(3)
Si1C C4C 1.862(5)
Si1C C5C 1.851(6)
Si1C C6C 1.870(6)
O1C C7C 1.422(3)
O1C Si1E 1.629(4)
O1C Si1D 1.688(4)
C1C H1CA 0.9800
C1C H1CB 0.9800
C1C H1CC 0.9800
C1C C4C 1.528(7)
C2C H2CA 0.9800
C2C H2CB 0.9800
C2C H2CC 0.9800
C2C C4C 1.517(7)
C3C H3CA 0.9800
C3C H3CB 0.9800
C3C H3CC 0.9800
C3C C4C 1.544(8)
C5C H5CA 0.9800
C5C H5CB 0.9800
C5C H5CC 0.9800
C6C H6CA 0.9800
C6C H6CB 0.9800
C6C H6CC 0.9800
C7C H7C 1.0000
C7C C8C 1.510(5)
C7C C10C 1.550(5)
Si1E C4E 1.890(5)
Si1E C5E 1.845(6)
Si1E C6E 1.880(6)
C1E H1EA 0.9800
C1E H1EB 0.9800
C1E H1EC 0.9800
C1E C4E 1.534(7)
C2E H2EA 0.9800
C2E H2EB 0.9800
C2E H2EC 0.9800
C2E C4E 1.525(7)
C3E H3EA 0.9800
C3E H3EB 0.9800
C3E H3EC 0.9800
C3E C4E 1.531(7)
C5E H5EA 0.9800
C5E H5EB 0.9800
C5E H5EC 0.9800
C6E H6EA 0.9800
C6E H6EB 0.9800
C6E H6EC 0.9800
Si1D C4D 1.880(7)
Si1D C5D 1.838(7)
Si1D C6D 1.882(8)
C1D H1DA 0.9800
C1D H1DB 0.9800
C1D H1DC 0.9800
C1D C4D 1.525(8)
C2D H2DA 0.9800
C2D H2DB 0.9800
C2D H2DC 0.9800
C2D C4D 1.538(9)
C3D H3DA 0.9800
C3D H3DB 0.9800
C3D H3DC 0.9800
C3D C4D 1.530(9)
C5D H5DA 0.9800
C5D H5DB 0.9800
C5D H5DC 0.9800
C6D H6DA 0.9800
C6D H6DB 0.9800
C6D H6DC 0.9800
F1C C11C 1.418(4)
O2C C9C 1.473(4)
N1C H1C 0.878(10)
N1C C10C 1.471(4)
C8C H8CA 0.9900
C8C H8CB 0.9900
C8C C9C 1.514(5)
C9C H9CA 0.9900
C9C H9CB 0.9900
C10C H10C 1.0000
C10C C11C 1.507(5)
C11C H11C 1.0000
C11C C12C 1.510(5)
C12C H12A 0.9900
C12C H12B 0.9900
C12C H12C 0.9900
C12C H12D 0.9900
C12C C13C 1.529(7)
C12C C13D 1.479(15)
C13C H13A 0.9900
C13C H13B 0.9900
C13C C14C 1.520(6)
C14C H14A 0.9900
C14C H14B 0.9900
C14C C15C 1.524(7)
C15C H15A 0.9900
C15C H15B 0.9900
C15C C16C 1.519(8)
C16C H16A 0.9800
C16C H16B 0.9800
C16C H16C 0.9800
C13D H13C 0.9900
C13D H13D 0.9900
C13D C14D 1.511(14)
C14D H14C 0.9900
C14D H14D 0.9900
C14D C15D 1.491(14)
C15D H15C 0.9900
C15D H15D 0.9900
C15D C16D 1.508(14)
C16D H16D 0.9800
C16D H16E 0.9800
C16D H16F 0.9800

loop_
_geom_hbond_atom_site_label_D
_geom_hbond_atom_site_label_H
_geom_hbond_atom_site_label_A
_geom_hbond_distance_DH
_geom_hbond_distance_HA
_geom_hbond_distance_DA
_geom_hbond_angle_DHA
N1 H1 O3A 0.870(10) 2.13(2) 2.914(4) 149(4)
N1A H1AA O3 0.879(10) 2.098(16) 2.944(4) 162(4)
N1B H1BA O4C 0.880(10) 2.109(13) 2.974(4) 167(4)
N1C H1C O3B 0.878(10) 2.114(18) 2.938(4) 156(3)

loop_
_geom_torsion_atom_site_label_1
_geom_torsion_atom_site_label_2
_geom_torsion_atom_site_label_3
_geom_torsion_atom_site_label_4
_geom_torsion
S1 O2 C9 C8 -96.4(3)
S1 N1 C10 C7 -90.2(3)
S1 N1 C10 C11 144.7(2)
Si1 O1 C7 C8 74.2(3)
Si1 O1 C7 C10 -158.8(2)
O1 Si1 C4 C1 179.8(2)
O1 Si1 C4 C2 -62.2(3)
O1 Si1 C4 C3 59.0(3)
O1 C7 C8 C9 70.4(4)
O1 C7 C10 N1 -59.9(3)
O1 C7 C10 C11 62.6(4)
C4 Si1 O1 C7 141.5(3)
C5 Si1 O1 C7 -99.6(3)
C5 Si1 C4 C1 62.0(3)
C5 Si1 C4 C2 -180.0(3)
C5 Si1 C4 C3 -58.8(3)
C6 Si1 O1 C7 20.9(3)
C6 Si1 C4 C1 -60.4(3)
C6 Si1 C4 C2 57.7(3)
C6 Si1 C4 C3 178.8(3)
C7 C8 C9 O2 74.1(3)
C7 C10 C11 F1 170.3(3)
C7 C10 C11 C12 49.4(4)
F1 C11 C12 C13 56.9(4)
O2 S1 N1 C10 42.0(3)
O3 S1 O2 C9 -70.3(3)
O3 S1 N1 C10 160.1(2)
O4 S1 O2 C9 162.5(2)
O4 S1 N1 C10 -68.3(3)
N1 S1 O2 C9 45.5(3)
N1 C10 C11 F1 -65.3(3)
N1 C10 C11 C12 173.8(3)
C8 C7 C10 N1 65.7(3)
C8 C7 C10 C11 -171.8(3)
C10 C7 C8 C9 -52.1(4)
C10 C11 C12 C13 175.7(3)
C11 C12 C13 C14 -177.9(3)
C12 C13 C14 C15 -62.0(4)
C13 C14 C15 C16 -179.1(3)
S1A O2A C9A C8A -94.7(3)
S1A N1A C10A C7A -91.5(3)
S1A N1A C10A C11A 143.5(2)
Si1A O1A C7A C8A 76.1(3)
Si1A O1A C7A C10A -158.3(2)
F1A C11A C12A C13A 54.8(4)
O1A Si1A C4A C1A 180.0(3)
O1A Si1A C4A C2A -59.4(3)
O1A Si1A C4A C3A 61.6(3)
O1A C7A C8A C9A 69.5(4)
O1A C7A C10A N1A -58.3(4)
O1A C7A C10A C11A 64.1(4)
O2A S1A N1A C10A 43.9(3)
O3A S1A O2A C9A -70.9(3)
O3A S1A N1A C10A 161.2(3)
O4A S1A O2A C9A 161.3(2)
O4A S1A N1A C10A -66.5(3)
N1A S1A O2A C9A 45.0(3)
N1A C10A C11A F1A -66.8(3)
N1A C10A C11A C12A 173.3(3)
C4A Si1A O1A C7A 143.8(3)
C5A Si1A O1A C7A -96.2(3)
C5A Si1A C4A C1A 60.4(3)
C5A Si1A C4A C2A -179.0(3)
C5A Si1A C4A C3A -58.0(3)
C6A Si1A O1A C7A 24.5(3)
C6A Si1A C4A C1A -61.6(3)
C6A Si1A C4A C2A 59.0(3)
C6A Si1A C4A C3A 180.0(3)
C7A C8A C9A O2A 73.3(4)
C7A C10A C11A F1A 169.8(3)
C7A C10A C11A C12A 49.8(4)
C8A C7A C10A N1A 65.9(4)
C8A C7A C10A C11A -171.7(3)
C10A C7A C8A C9A -51.7(4)
C10A C11A C12A C13A 173.8(3)
C11A C12A C13A C14A 177.4(3)
C12A C13A C14A C15A -65.4(4)
C13A C14A C15A C16A -177.0(3)
S1B O2B C9B C8B 94.6(3)
S1B N1B C10B C7B 91.0(3)
S1B N1B C10B C11B -145.0(3)
Si1B O1B C7B C8B -69.6(4)
Si1B O1B C7B C10B 166.0(2)
F1B C11B C12B C13B -56.6(4)
O1B C7B C8B C9B -65.0(4)
O1B C7B C10B N1B 54.5(3)
O1B C7B C10B C11B -66.6(3)
O2B S1B N1B C10B -41.7(3)
O3B S1B O2B C9B 69.7(3)
O3B S1B N1B C10B -159.2(2)
O4B S1B O2B C9B -162.3(2)
O4B S1B N1B C10B 69.3(3)
N1B S1B O2B C9B -46.0(3)
N1B C10B C11B F1B 62.7(3)
N1B C10B C11B C12B -177.1(3)
C4B Si1B O1B C7B -130.0(3)
C5B Si1B O1B C7B 110.7(3)
C6B Si1B O1B C7B -9.5(3)
C7B C8B C9B O2B -73.7(4)
C7B C10B C11B F1B -175.0(3)
C7B C10B C11B C12B -54.8(4)
C8B C7B C10B N1B -68.8(4)
C8B C7B C10B C11B 170.1(3)
C10B C7B C8B C9B 53.8(4)
C10B C11B C12B C13B -176.0(3)
C11B C12B C13B C14B -165.0(3)
C12B C13B C14B C15B -177.1(3)
C13B C14B C15B C16B -177.0(4)
S1C O2C C9C C8C 93.1(3)
S1C N1C C10C C7C 92.6(3)
S1C N1C C10C C11C -143.5(3)
Si1C O1C C7C C8C -85.3(3)
Si1C O1C C7C C10C 150.5(2)
O1C Si1C C4C C1C 174.2(6)
O1C Si1C C4C C2C -65.5(5)
O1C Si1C C4C C3C 52.2(5)
O1C C7C C8C C9C -64.3(4)
O1C C7C C10C N1C 53.3(3)
O1C C7C C10C C11C -67.3(3)
O1C Si1E C4E C1E 169.6(11)
O1C Si1E C4E C2E -72.5(11)
O1C Si1E C4E C3E 48.5(11)
O1C Si1D C4D C1D 171.1(8)
O1C Si1D C4D C2D -72.9(7)
O1C Si1D C4D C3D 43.9(8)
C4C Si1C O1C C7C -173.0(3)
C5C Si1C O1C C7C -54.7(4)
C5C Si1C C4C C1C 57.9(7)
C5C Si1C C4C C2C 178.2(6)
C5C Si1C C4C C3C -64.1(6)
C6C Si1C O1C C7C 66.4(4)
C6C Si1C C4C C1C -63.4(7)
C6C Si1C C4C C2C 56.9(6)
C6C Si1C C4C C3C 174.6(5)
C7C O1C Si1E C4E -128.5(6)
C7C O1C Si1E C5E -9.7(8)
C7C O1C Si1E C6E 110.4(8)
C7C O1C Si1D C4D 130.0(4)
C7C O1C Si1D C5D -109.7(6)
C7C O1C Si1D C6D 12.1(6)
C7C C8C C9C O2C -75.7(4)
C7C C10C C11C F1C -175.3(3)
C7C C10C C11C C12C -55.0(4)
Si1E O1C C7C C8C -63.5(6)
Si1E O1C C7C C10C 172.3(5)
C5E Si1E C4E C1E 51.8(12)
C5E Si1E C4E C2E 169.7(12)
C5E Si1E C4E C3E -69.3(12)
C6E Si1E C4E C1E -69.0(12)
C6E Si1E C4E C2E 48.9(12)
C6E Si1E C4E C3E 169.9(12)
Si1D O1C C7C C8C -113.2(3)
Si1D O1C C7C C10C 122.6(3)
C5D Si1D C4D C1D 51.1(9)
C5D Si1D C4D C2D 167.1(8)
C5D Si1D C4D C3D -76.1(9)
C6D Si1D C4D C1D -70.9(10)
C6D Si1D C4D C2D 45.0(9)
C6D Si1D C4D C3D 161.8(10)
F1C C11C C12C C13C -50.2(5)
F1C C11C C12C C13D -72.8(13)
O2C S1C N1C C10C -44.7(3)
O3C S1C O2C C9C -160.2(2)
O3C S1C N1C C10C 66.7(3)
O4C S1C O2C C9C 71.6(2)
O4C S1C N1C C10C -161.2(3)
N1C S1C O2C C9C -42.9(3)
N1C C10C C11C F1C 63.2(3)
N1C C10C C11C C12C -176.6(3)
C8C C7C C10C N1C -69.4(3)
C8C C7C C10C C11C 169.9(3)
C10C C7C C8C C9C 56.7(4)
C10C C11C C12C C13C -169.2(4)
C10C C11C C12C C13D 168.2(13)
C11C C12C C13C C14C -169.0(5)
C11C C12C C13D C14D -171.8(13)
C12C C13C C14C C15C 71.8(8)
C12C C13D C14D C15D 179(2)
C13C C14C C15C C16C 178.3(6)
C13D C14D C15D C16D -168(2)

loop_
_twin_individual_id
_twin_individual_mass_fraction_refined
1 0.5832(9)
2 0.4168(9)
